data_1552236
loop_
_publ_author_name
'Schiegerl, Lorenz'
'Karttunen, Antti J.'
'Klein, Wilhelm'
'F\"assler, Thomas F'

_publ_section_title
;
 Silicon Clusters with Six and Seven Unsubstituted Vertices via a Two-step
 Reaction from Elemental Silicon
;
_journal_name_full 'Chemical Science'
_journal_paper_doi 10.1039/C9SC03324F
_journal_year 2019
_chemical_formula_moiety 'C18 H54 Si17, 2(C18 H36 K N2 O6), C6 H5 F'
_chemical_formula_sum 'C60 H131 F K2 N4 O12 Si17'
_chemical_formula_weight 1675.41
_chemical_properties_physical Air-sensitive
_space_group_crystal_system monoclinic
_space_group_IT_number 7
_space_group_name_Hall 'P -2yac'
_space_group_name_H-M_alt 'P 1 n 1'
_symmetry_space_group_name_Hall 'P -2yac'
_symmetry_space_group_name_H-M 'P 1 n 1'
_atom_sites_solution_hydrogens mixed
_atom_sites_solution_primary direct
_atom_sites_solution_secondary difmap
_audit_creation_method SHELXL-2014/7
_audit_update_record
;
2019-02-11 deposited with the CCDC.    2019-08-15 downloaded from the CCDC.
;
_cell_angle_alpha 90
_cell_angle_beta 90.756(4)
_cell_angle_gamma 90
_cell_formula_units_Z 4
_cell_length_a 16.4939(9)
_cell_length_b 25.3561(17)
_cell_length_c 22.6197(12)
_cell_measurement_reflns_used 37570
_cell_measurement_temperature 150(2)
_cell_measurement_theta_max 33.07
_cell_measurement_theta_min 1.94
_cell_volume 9459.2(10)
_computing_cell_refinement 'STOE X-AREA 1.76'
_computing_data_collection 'STOE X-AREA 1.76'
_computing_data_reduction 'STOE X-AREA 1.76'
_computing_molecular_graphics 'DIAMOND 3.2k'
_computing_structure_refinement SHELXL-2014/7
_computing_structure_solution SHELXS-97
_diffrn_ambient_temperature 150(2)
_diffrn_detector Pilatus300K
_diffrn_detector_area_resol_mean 5.81
_diffrn_measured_fraction_theta_full 0.893
_diffrn_measured_fraction_theta_max 0.881
_diffrn_measurement_device_type 'STOE StadiVari'
_diffrn_measurement_method '\w scans'
_diffrn_radiation_collimation '0.6 mm diameter'
_diffrn_radiation_monochromator 'Graded multilayer mirror'
_diffrn_radiation_type 'Mo K\a'
_diffrn_radiation_wavelength 0.71073
_diffrn_reflns_av_R_equivalents 0.0524
_diffrn_reflns_av_unetI/netI 0.1377
_diffrn_reflns_Laue_measured_fraction_full 0.893
_diffrn_reflns_Laue_measured_fraction_max 0.881
_diffrn_reflns_limit_h_max 20
_diffrn_reflns_limit_h_min -20
_diffrn_reflns_limit_k_max 29
_diffrn_reflns_limit_k_min -27
_diffrn_reflns_limit_l_max 27
_diffrn_reflns_limit_l_min -26
_diffrn_reflns_number 60136
_diffrn_reflns_point_group_measured_fraction_full 0.893
_diffrn_reflns_point_group_measured_fraction_max 0.881
_diffrn_reflns_theta_full 25.242
_diffrn_reflns_theta_max 26.000
_diffrn_reflns_theta_min 2.708
_diffrn_source 'Genix 3D HF Mo'
_diffrn_source_current 1.000
_diffrn_source_power 0.050
_diffrn_source_voltage 50
_exptl_absorpt_coefficient_mu 0.366
_exptl_absorpt_correction_T_max 1.000
_exptl_absorpt_correction_T_min 0.944
_exptl_absorpt_correction_type empirical
_exptl_absorpt_process_details 'STOE X-AREA 1.76'
_exptl_crystal_colour yellow
_exptl_crystal_density_diffrn 1.176
_exptl_crystal_description block
_exptl_crystal_F_000 3600
_exptl_crystal_recrystallization_method 'Re-crystallisation from solvent: Fluorobenzene'
_exptl_crystal_size_max 0.4
_exptl_crystal_size_mid 0.3
_exptl_crystal_size_min 0.2
_refine_diff_density_max 0.925
_refine_diff_density_min -0.448
_refine_diff_density_rms 0.080
_refine_ls_abs_structure_details
;
 Refined as an inversion twin.
;
_refine_ls_abs_structure_Flack 0.67(11)
_refine_ls_extinction_method none
_refine_ls_goodness_of_fit_ref 0.932
_refine_ls_hydrogen_treatment constr
_refine_ls_matrix_type full
_refine_ls_number_parameters 1892
_refine_ls_number_reflns 24142
_refine_ls_number_restraints 422
_refine_ls_restrained_S_all 0.931
_refine_ls_R_factor_all 0.1411
_refine_ls_R_factor_gt 0.0729
_refine_ls_shift/su_max 0.003
_refine_ls_shift/su_mean 0.000
_refine_ls_structure_factor_coef Fsqd
_refine_ls_weighting_details 'w=1/[\s^2^(Fo^2^)+(0.0932P)^2^] where P=(Fo^2^+2Fc^2^)/3'
_refine_ls_weighting_scheme calc
_refine_ls_wR_factor_gt 0.1606
_refine_ls_wR_factor_ref 0.1880
_reflns_Friedel_coverage 1.000
_reflns_Friedel_fraction_full 0.894
_reflns_Friedel_fraction_max 0.882
_reflns_number_gt 12835
_reflns_number_total 24142
_reflns_threshold_expression 'I > 2\s(I)'
_cod_data_source_file c9sc03324f2.cif
_cod_data_source_block LSP-413
_cod_database_code 1552236
_shelx_shelxl_version_number 2014/7
_shelx_space_group_comment
;
The symmetry employed for this shelxl refinement is uniquely defined
by the following loop, which should always be used as a source of
symmetry information in preference to the above space-group names.
They are only intended as comments.
;

loop_
_space_group_symop_operation_xyz
'x, y, z'
'x+1/2, -y, z+1/2'

loop_
_atom_site_label
_atom_site_type_symbol
_atom_site_fract_x
_atom_site_fract_y
_atom_site_fract_z
_atom_site_U_iso_or_equiv
_atom_site_adp_type
_atom_site_occupancy
_atom_site_site_symmetry_order
_atom_site_calc_flag
_atom_site_refinement_flags_posn
_atom_site_refinement_flags_adp
_atom_site_refinement_flags_occupancy
_atom_site_disorder_assembly
_atom_site_disorder_group
Si1 Si 0.6599(2) 0.03844(17) 0.30214(15) 0.0442(10) Uani 1 1 d . . . . .
Si2 Si 0.7664(2) 0.00477(18) 0.36458(15) 0.0474(11) Uani 1 1 d . . . . .
Si3 Si 0.6466(2) -0.02033(15) 0.41632(14) 0.0340(9) Uani 1 1 d . . . . .
Si4 Si 0.5390(2) 0.00655(17) 0.35063(15) 0.0405(10) Uani 1 1 d . . . . .
Si5 Si 0.5731(3) 0.10200(18) 0.34942(17) 0.0542(11) Uani 1 1 d . . . . .
Si6 Si 0.7406(3) 0.09971(18) 0.36048(17) 0.0566(11) Uani 1 1 d . . . . .
Si7 Si 0.7267(3) 0.05026(18) 0.45898(17) 0.0498(10) Uani 1 1 d . . . . .
Si8 Si 0.5612(3) 0.05077(17) 0.44770(16) 0.0478(10) Uani 1 1 d . . . . .
Si9 Si 0.6487(3) 0.12959(19) 0.43907(19) 0.0660(12) Uani 1 1 d . . . . .
Si10 Si 0.6729(3) 0.05618(18) 0.20041(16) 0.0542(11) Uani 1 1 d . . . . .
Si11 Si 0.7659(3) -0.0052(3) 0.16250(19) 0.0784(16) Uani 1 1 d . . . . .
C1 C 0.8647(8) -0.0016(7) 0.2021(6) 0.072(5) Uani 1 1 d . . . . .
H1A H 0.8562 -0.0055 0.2447 0.107 Uiso 1 1 calc R U . . .
H1B H 0.8902 0.0326 0.1944 0.107 Uiso 1 1 calc R U . . .
H1C H 0.9001 -0.0300 0.1883 0.107 Uiso 1 1 calc R U . . .
C2 C 0.7876(14) 0.0083(12) 0.0814(8) 0.155(12) Uani 1 1 d . . . . .
H2A H 0.8388 -0.0087 0.0707 0.232 Uiso 1 1 calc R U . . .
H2B H 0.7918 0.0464 0.0750 0.232 Uiso 1 1 calc R U . . .
H2C H 0.7435 -0.0060 0.0568 0.232 Uiso 1 1 calc R U . . .
C3 C 0.7280(11) -0.0753(8) 0.1727(10) 0.112(7) Uani 1 1 d . . . . .
H3A H 0.7722 -0.1001 0.1650 0.168 Uiso 1 1 calc R U . . .
H3B H 0.6830 -0.0820 0.1450 0.168 Uiso 1 1 calc R U . . .
H3C H 0.7093 -0.0799 0.2133 0.168 Uiso 1 1 calc R U . . .
Si12 Si 0.7217(2) 0.14112(18) 0.17848(16) 0.0566(11) Uani 1 1 d D . . . .
C4 C 0.7126(9) 0.1557(7) 0.0974(5) 0.079(5) Uani 1 1 d D . . . .
H4A H 0.6552 0.1572 0.0858 0.119 Uiso 1 1 calc R U . . .
H4B H 0.7396 0.1279 0.0750 0.119 Uiso 1 1 calc R U . . .
H4C H 0.7382 0.1897 0.0890 0.119 Uiso 1 1 calc R U . . .
C5 C 0.8304(7) 0.1484(7) 0.1988(7) 0.076(5) Uani 1 1 d D . . . .
H5A H 0.8468 0.1852 0.1937 0.114 Uiso 1 1 calc R U . . .
H5B H 0.8631 0.1258 0.1732 0.114 Uiso 1 1 calc R U . . .
H5C H 0.8388 0.1379 0.2401 0.114 Uiso 1 1 calc R U . . .
C6 C 0.6616(9) 0.1895(6) 0.2183(7) 0.084(6) Uani 1 1 d D . . . .
H6A H 0.6902 0.2234 0.2190 0.126 Uiso 1 1 calc R U . . .
H6B H 0.6535 0.1773 0.2589 0.126 Uiso 1 1 calc R U . . .
H6C H 0.6089 0.1938 0.1985 0.126 Uiso 1 1 calc R U . . .
Si13 Si 0.5443(3) 0.0400(2) 0.15872(18) 0.0650(14) Uani 1 1 d . . . . .
C7 C 0.5466(13) 0.0490(9) 0.0726(7) 0.099(7) Uani 1 1 d . . . . .
H7A H 0.4925 0.0422 0.0559 0.148 Uiso 1 1 calc R U . . .
H7B H 0.5854 0.0241 0.0558 0.148 Uiso 1 1 calc R U . . .
H7C H 0.5630 0.0851 0.0632 0.148 Uiso 1 1 calc R U . . .
C8 C 0.4697(11) 0.0851(10) 0.1882(9) 0.119(8) Uani 1 1 d . U . . .
H8A H 0.4160 0.0764 0.1719 0.179 Uiso 1 1 calc R U . . .
H8B H 0.4839 0.1213 0.1773 0.179 Uiso 1 1 calc R U . . .
H8C H 0.4690 0.0820 0.2314 0.179 Uiso 1 1 calc R U . . .
C9 C 0.5116(9) -0.0307(8) 0.1739(8) 0.083(6) Uani 1 1 d . . . . .
H9A H 0.5311 -0.0413 0.2133 0.125 Uiso 1 1 calc R U . . .
H9B H 0.5347 -0.0541 0.1441 0.125 Uiso 1 1 calc R U . . .
H9C H 0.4524 -0.0330 0.1722 0.125 Uiso 1 1 calc R U . . .
Si14 Si 0.6407(2) -0.09985(16) 0.46847(15) 0.0394(9) Uani 1 1 d . . . . .
Si15 Si 0.7626(6) -0.1193(6) 0.5193(4) 0.042(2) Uani 0.721(17) 1 d D . P A 1
C10A C 0.8537(11) -0.0916(10) 0.4782(9) 0.063(7) Uani 0.721(17) 1 d D U P A 1
H10A H 0.8498 -0.0530 0.4766 0.095 Uiso 0.721(17) 1 calc R U P A 1
H10B H 0.8544 -0.1058 0.4380 0.095 Uiso 0.721(17) 1 calc R U P A 1
H10C H 0.9038 -0.1016 0.4992 0.095 Uiso 0.721(17) 1 calc R U P A 1
C11A C 0.7781(14) -0.1916(7) 0.5251(10) 0.094(9) Uani 0.721(17) 1 d D . P A 1
H11A H 0.8224 -0.1989 0.5533 0.141 Uiso 0.721(17) 1 calc R U P A 1
H11B H 0.7919 -0.2058 0.4863 0.141 Uiso 0.721(17) 1 calc R U P A 1
H11C H 0.7282 -0.2083 0.5389 0.141 Uiso 0.721(17) 1 calc R U P A 1
C12A C 0.7619(14) -0.0895(12) 0.5951(8) 0.100(12) Uani 0.721(17) 1 d D . P A 1
H12A H 0.8087 -0.1024 0.6180 0.149 Uiso 0.721(17) 1 calc R U P A 1
H12B H 0.7118 -0.0996 0.6151 0.149 Uiso 0.721(17) 1 calc R U P A 1
H12C H 0.7646 -0.0510 0.5920 0.149 Uiso 0.721(17) 1 calc R U P A 1
Si35 Si 0.762(2) -0.1041(17) 0.5193(16) 0.106(18) Uani 0.279(17) 1 d D . P A 2
C10B C 0.836(3) -0.115(3) 0.4581(19) 0.063(7) Uani 0.279(17) 1 d D U P A 2
H10D H 0.8882 -0.0992 0.4685 0.095 Uiso 0.279(17) 1 calc R U P A 2
H10E H 0.8148 -0.0995 0.4215 0.095 Uiso 0.279(17) 1 calc R U P A 2
H10F H 0.8434 -0.1534 0.4522 0.095 Uiso 0.279(17) 1 calc R U P A 2
C11B C 0.753(3) -0.1650(19) 0.564(2) 0.094(9) Uani 0.279(17) 1 d D . P A 2
H11D H 0.7881 -0.1624 0.5992 0.141 Uiso 0.279(17) 1 calc R U P A 2
H11E H 0.7697 -0.1955 0.5403 0.141 Uiso 0.279(17) 1 calc R U P A 2
H11F H 0.6967 -0.1695 0.5760 0.141 Uiso 0.279(17) 1 calc R U P A 2
C12B C 0.790(4) -0.048(2) 0.569(3) 0.100(12) Uani 0.279(17) 1 d D . P A 2
H12D H 0.8484 -0.0492 0.5775 0.149 Uiso 0.279(17) 1 calc R U P A 2
H12E H 0.7600 -0.0511 0.6057 0.149 Uiso 0.279(17) 1 calc R U P A 2
H12F H 0.7762 -0.0149 0.5492 0.149 Uiso 0.279(17) 1 calc R U P A 2
Si16 Si 0.6238(5) -0.1637(3) 0.3929(4) 0.047(2) Uani 0.84(2) 1 d D . P A 1
C13A C 0.7169(13) -0.1613(10) 0.3438(11) 0.115(12) Uani 0.84(2) 1 d D U P A 1
H13A H 0.7044 -0.1784 0.3059 0.172 Uiso 0.84(2) 1 calc R U P A 1
H13B H 0.7620 -0.1797 0.3633 0.172 Uiso 0.84(2) 1 calc R U P A 1
H13C H 0.7321 -0.1244 0.3368 0.172 Uiso 0.84(2) 1 calc R U P A 1
C14A C 0.5354(14) -0.1472(12) 0.3463(12) 0.121(12) Uani 0.84(2) 1 d D U P A 1
H14A H 0.5393 -0.1657 0.3084 0.181 Uiso 0.84(2) 1 calc R U P A 1
H14B H 0.5340 -0.1091 0.3394 0.181 Uiso 0.84(2) 1 calc R U P A 1
H14C H 0.4858 -0.1581 0.3663 0.181 Uiso 0.84(2) 1 calc R U P A 1
C15A C 0.6197(16) -0.2313(6) 0.4229(11) 0.109(9) Uani 0.84(2) 1 d D U P A 1
H15A H 0.5769 -0.2335 0.4524 0.163 Uiso 0.84(2) 1 calc R U P A 1
H15B H 0.6720 -0.2402 0.4414 0.163 Uiso 0.84(2) 1 calc R U P A 1
H15C H 0.6080 -0.2562 0.3907 0.163 Uiso 0.84(2) 1 calc R U P A 1
Si36 Si 0.644(4) -0.152(2) 0.392(2) 0.08(2) Uani 0.16(2) 1 d D . P A 2
C13B C 0.704(7) -0.126(4) 0.327(4) 0.115(12) Uani 0.16(2) 1 d D U P A 2
H13D H 0.7221 -0.0897 0.3355 0.172 Uiso 0.16(2) 1 calc R U P A 2
H13E H 0.6689 -0.1256 0.2916 0.172 Uiso 0.16(2) 1 calc R U P A 2
H13F H 0.7507 -0.1485 0.3205 0.172 Uiso 0.16(2) 1 calc R U P A 2
C14B C 0.538(4) -0.161(6) 0.368(6) 0.121(12) Uani 0.16(2) 1 d D U P A 2
H14D H 0.5371 -0.1822 0.3312 0.181 Uiso 0.16(2) 1 calc R U P A 2
H14E H 0.5127 -0.1271 0.3606 0.181 Uiso 0.16(2) 1 calc R U P A 2
H14F H 0.5087 -0.1803 0.3986 0.181 Uiso 0.16(2) 1 calc R U P A 2
C15B C 0.691(7) -0.214(3) 0.418(5) 0.109(9) Uani 0.16(2) 1 d D U P A 2
H15D H 0.7375 -0.2064 0.4439 0.163 Uiso 0.16(2) 1 calc R U P A 2
H15E H 0.7097 -0.2345 0.3836 0.163 Uiso 0.16(2) 1 calc R U P A 2
H15F H 0.6512 -0.2350 0.4394 0.163 Uiso 0.16(2) 1 calc R U P A 2
Si17 Si 0.5347(5) -0.1103(5) 0.5382(4) 0.034(3) Uani 0.67(3) 1 d D . P A 1
C16A C 0.5562(16) -0.1716(8) 0.5850(10) 0.059(7) Uani 0.67(3) 1 d D U P A 1
H16A H 0.5056 -0.1841 0.6024 0.088 Uiso 0.67(3) 1 calc R U P A 1
H16B H 0.5950 -0.1628 0.6166 0.088 Uiso 0.67(3) 1 calc R U P A 1
H16C H 0.5789 -0.1993 0.5600 0.088 Uiso 0.67(3) 1 calc R U P A 1
C17A C 0.4369(11) -0.1176(15) 0.5000(11) 0.091(12) Uani 0.67(3) 1 d D U P A 1
H17A H 0.3944 -0.1235 0.5291 0.136 Uiso 0.67(3) 1 calc R U P A 1
H17B H 0.4391 -0.1477 0.4730 0.136 Uiso 0.67(3) 1 calc R U P A 1
H17C H 0.4248 -0.0854 0.4775 0.136 Uiso 0.67(3) 1 calc R U P A 1
C18A C 0.534(3) -0.0529(11) 0.5906(15) 0.055(7) Uani 0.67(3) 1 d D . P A 1
H18A H 0.5186 -0.0208 0.5690 0.083 Uiso 0.67(3) 1 calc R U P A 1
H18B H 0.5875 -0.0485 0.6086 0.083 Uiso 0.67(3) 1 calc R U P A 1
H18C H 0.4939 -0.0594 0.6217 0.083 Uiso 0.67(3) 1 calc R U P A 1
Si37 Si 0.5340(19) -0.0942(15) 0.5274(16) 0.103(14) Uani 0.33(3) 1 d D . P A 2
C16B C 0.521(3) -0.1634(15) 0.558(2) 0.059(7) Uani 0.33(3) 1 d D U P A 2
H16D H 0.4817 -0.1828 0.5339 0.088 Uiso 0.33(3) 1 calc R U P A 2
H16E H 0.5019 -0.1613 0.5990 0.088 Uiso 0.33(3) 1 calc R U P A 2
H16F H 0.5735 -0.1818 0.5578 0.088 Uiso 0.33(3) 1 calc R U P A 2
C17B C 0.441(3) -0.077(3) 0.485(2) 0.091(12) Uani 0.33(3) 1 d D U P A 2
H17D H 0.4316 -0.1030 0.4542 0.136 Uiso 0.33(3) 1 calc R U P A 2
H17E H 0.4473 -0.0419 0.4677 0.136 Uiso 0.33(3) 1 calc R U P A 2
H17F H 0.3947 -0.0766 0.5122 0.136 Uiso 0.33(3) 1 calc R U P A 2
C18B C 0.548(6) -0.048(2) 0.591(3) 0.055(7) Uani 0.33(3) 1 d D . P A 2
H18D H 0.5967 -0.0268 0.5857 0.083 Uiso 0.33(3) 1 calc R U P A 2
H18E H 0.5532 -0.0684 0.6281 0.083 Uiso 0.33(3) 1 calc R U P A 2
H18F H 0.5006 -0.0247 0.5939 0.083 Uiso 0.33(3) 1 calc R U P A 2
Si18 Si 0.3621(3) 0.44492(18) 0.70663(17) 0.0535(11) Uani 1 1 d . . . . .
Si19 Si 0.2489(2) 0.4712(2) 0.64410(17) 0.0701(15) Uani 1 1 d . . . . .
Si20 Si 0.3634(2) 0.51157(17) 0.59806(16) 0.0451(10) Uani 1 1 d . . . . .
Si21 Si 0.4744(2) 0.49007(17) 0.66373(17) 0.0443(10) Uani 1 1 d . . . . .
Si22 Si 0.4651(3) 0.3927(2) 0.6573(2) 0.0665(13) Uani 1 1 d . . . . .
Si23 Si 0.3044(3) 0.3771(2) 0.6423(2) 0.0801(16) Uani 1 1 d . . . . .
Si24 Si 0.3018(3) 0.4347(2) 0.55002(19) 0.0757(16) Uani 1 1 d . . . . .
Si25 Si 0.4659(3) 0.4489(2) 0.56444(18) 0.0563(12) Uani 1 1 d . . . . .
Si26 Si 0.4040(4) 0.3626(2) 0.5646(2) 0.0849(17) Uani 1 1 d . . . . .
Si27 Si 0.3574(3) 0.4204(2) 0.80592(18) 0.0633(13) Uani 1 1 d . . . . .
Si28 Si 0.3580(3) 0.3287(2) 0.8274(2) 0.0872(16) Uani 1 1 d D . . . .
C19 C 0.3224(15) 0.3178(9) 0.9090(9) 0.127(9) Uani 1 1 d . . . . .
H19A H 0.2645 0.3089 0.9088 0.190 Uiso 1 1 calc R U . . .
H19B H 0.3313 0.3501 0.9318 0.190 Uiso 1 1 calc R U . . .
H19C H 0.3535 0.2889 0.9269 0.190 Uiso 1 1 calc R U . . .
C20 C 0.4633(11) 0.2964(9) 0.8155(9) 0.119(8) Uani 1 1 d . . . . .
H20A H 0.5104 0.2775 0.8002 0.179 Uiso 1 1 calc R U . B 1
H20B H 0.4507 0.2831 0.8550 0.179 Uiso 1 1 calc R U . B 1
H20C H 0.4755 0.3342 0.8177 0.179 Uiso 1 1 calc R U . B 1
C21A C 0.2908(17) 0.2911(10) 0.7806(13) 0.126(11) Uani 0.82(3) 1 d . . P C 2
H21A H 0.3008 0.2533 0.7866 0.189 Uiso 0.82(3) 1 d R U P C 2
H21B H 0.3002 0.3001 0.7391 0.189 Uiso 0.82(3) 1 d R U P C 2
H21C H 0.2346 0.2993 0.7906 0.189 Uiso 0.82(3) 1 d R U P C 2
C21B C 0.375(7) 0.286(4) 0.765(3) 0.126(11) Uani 0.18(3) 1 d D . P C 1
H21D H 0.3652 0.3051 0.7286 0.189 Uiso 0.18(3) 1 d R U P C 1
H21E H 0.3389 0.2552 0.7672 0.189 Uiso 0.18(3) 1 d R U P C 1
H21F H 0.4317 0.2737 0.7669 0.189 Uiso 0.18(3) 1 d R U P C 1
Si29 Si 0.2434(3) 0.4600(3) 0.84071(19) 0.044(2) Uani 0.767(13) 1 d D . P D 1
C22A C 0.1532(8) 0.4271(9) 0.8050(8) 0.078(7) Uani 0.767(13) 1 d D . P D 1
H22A H 0.1033 0.4431 0.8198 0.117 Uiso 0.767(13) 1 calc R U P D 1
H22B H 0.1537 0.3894 0.8147 0.117 Uiso 0.767(13) 1 calc R U P D 1
H22C H 0.1555 0.4316 0.7621 0.117 Uiso 0.767(13) 1 calc R U P D 1
C23A C 0.2428(12) 0.5306(7) 0.8209(8) 0.064(6) Uani 0.767(13) 1 d D U P D 1
H23A H 0.2601 0.5348 0.7799 0.096 Uiso 0.767(13) 1 calc R U P D 1
H23B H 0.2801 0.5498 0.8472 0.096 Uiso 0.767(13) 1 calc R U P D 1
H23C H 0.1879 0.5448 0.8251 0.096 Uiso 0.767(13) 1 calc R U P D 1
C24A C 0.2328(10) 0.4534(9) 0.9234(6) 0.069(7) Uani 0.767(13) 1 d D U P D 1
H24A H 0.2746 0.4746 0.9434 0.104 Uiso 0.767(13) 1 calc R U P D 1
H24B H 0.2391 0.4163 0.9348 0.104 Uiso 0.767(13) 1 calc R U P D 1
H24C H 0.1790 0.4659 0.9351 0.104 Uiso 0.767(13) 1 calc R U P D 1
Si38 Si 0.2344(11) 0.4994(12) 0.8471(11) 0.072(8) Uani 0.233(13) 1 d D . P D 2
C22B C 0.140(2) 0.489(3) 0.799(2) 0.078(7) Uani 0.233(13) 1 d D . P D 2
H22D H 0.1392 0.5151 0.7673 0.117 Uiso 0.233(13) 1 calc R U P D 2
H22E H 0.0918 0.4930 0.8234 0.117 Uiso 0.233(13) 1 calc R U P D 2
H22F H 0.1413 0.4534 0.7822 0.117 Uiso 0.233(13) 1 calc R U P D 2
C23B C 0.276(4) 0.5648(17) 0.832(2) 0.064(6) Uani 0.233(13) 1 d D U P D 2
H23D H 0.2973 0.5657 0.7916 0.096 Uiso 0.233(13) 1 calc R U P D 2
H23E H 0.3200 0.5725 0.8602 0.096 Uiso 0.233(13) 1 calc R U P D 2
H23F H 0.2333 0.5914 0.8357 0.096 Uiso 0.233(13) 1 calc R U P D 2
C24B C 0.208(3) 0.490(3) 0.9262(13) 0.069(7) Uani 0.233(13) 1 d D U P D 2
H24D H 0.2568 0.4934 0.9509 0.104 Uiso 0.233(13) 1 calc R U P D 2
H24E H 0.1849 0.4545 0.9316 0.104 Uiso 0.233(13) 1 calc R U P D 2
H24F H 0.1680 0.5164 0.9378 0.104 Uiso 0.233(13) 1 calc R U P D 2
Si30 Si 0.4738(3) 0.4550(2) 0.8510(2) 0.0633(13) Uani 1 1 d . . . . .
C25 C 0.4757(10) 0.4436(7) 0.9295(7) 0.075(5) Uani 1 1 d . . . . .
H25A H 0.5203 0.4637 0.9476 0.112 Uiso 1 1 calc R U . . .
H25B H 0.4837 0.4059 0.9372 0.112 Uiso 1 1 calc R U . . .
H25C H 0.4242 0.4550 0.9464 0.112 Uiso 1 1 calc R U . . .
C26 C 0.4836(10) 0.5287(7) 0.8397(7) 0.075(6) Uani 1 1 d . . . . .
H26A H 0.4341 0.5462 0.8528 0.113 Uiso 1 1 calc R U . . .
H26B H 0.4918 0.5361 0.7976 0.113 Uiso 1 1 calc R U . . .
H26C H 0.5301 0.5419 0.8626 0.113 Uiso 1 1 calc R U . . .
C27 C 0.5703(10) 0.4240(9) 0.8177(8) 0.104(7) Uani 1 1 d . . . . .
H27A H 0.6185 0.4390 0.8371 0.155 Uiso 1 1 calc R U . . .
H27B H 0.5718 0.4315 0.7753 0.155 Uiso 1 1 calc R U . . .
H27C H 0.5695 0.3857 0.8239 0.155 Uiso 1 1 calc R U . . .
Si31 Si 0.3611(2) 0.59138(18) 0.54729(16) 0.0488(11) Uani 1 1 d . . . . .
Si32 Si 0.4620(7) 0.6063(5) 0.4777(6) 0.038(3) Uani 0.66(2) 1 d . . P E 1
C28A C 0.4650(14) 0.5544(10) 0.4225(11) 0.035(5) Uani 0.66(2) 1 d . U P E 1
H28A H 0.4148 0.5500 0.3993 0.053 Uiso 0.66(2) 1 d R U P E 1
H28B H 0.4745 0.5228 0.4466 0.053 Uiso 0.66(2) 1 d R U P E 1
H28C H 0.5106 0.5595 0.3957 0.053 Uiso 0.66(2) 1 d R U P E 1
C29A C 0.5634(15) 0.6085(17) 0.5157(12) 0.096(13) Uani 0.66(2) 1 d . U P E 1
H29A H 0.6020 0.6273 0.4908 0.143 Uiso 0.66(2) 1 calc R U P E 1
H29B H 0.5827 0.5725 0.5228 0.143 Uiso 0.66(2) 1 calc R U P E 1
H29C H 0.5586 0.6270 0.5536 0.143 Uiso 0.66(2) 1 calc R U P E 1
C30A C 0.4469(17) 0.6703(11) 0.4385(13) 0.081(8) Uani 0.66(2) 1 d . U P E 1
H30A H 0.3948 0.6697 0.4171 0.122 Uiso 0.66(2) 1 calc R U P E 1
H30B H 0.4909 0.6756 0.4105 0.122 Uiso 0.66(2) 1 calc R U P E 1
H30C H 0.4470 0.6991 0.4674 0.122 Uiso 0.66(2) 1 calc R U P E 1
Si39 Si 0.4818(18) 0.5911(13) 0.4886(12) 0.056(7) Uani 0.34(2) 1 d . . P E 2
C28B C 0.480(3) 0.535(2) 0.431(2) 0.035(5) Uani 0.34(2) 1 d . U P E 2
H28D H 0.4811 0.4977 0.4409 0.053 Uiso 0.34(2) 1 d R U P E 2
H28E H 0.5228 0.5430 0.4027 0.053 Uiso 0.34(2) 1 d R U P E 2
H28F H 0.4269 0.5438 0.4125 0.053 Uiso 0.34(2) 1 d R U P E 2
C29B C 0.575(3) 0.587(4) 0.543(2) 0.096(13) Uani 0.34(2) 1 d . U P E 2
H29D H 0.6021 0.6218 0.5453 0.143 Uiso 0.34(2) 1 calc R U P E 2
H29E H 0.6138 0.5608 0.5292 0.143 Uiso 0.34(2) 1 calc R U P E 2
H29F H 0.5568 0.5774 0.5828 0.143 Uiso 0.34(2) 1 calc R U P E 2
C30B C 0.491(3) 0.651(2) 0.450(3) 0.081(8) Uani 0.34(2) 1 d . U P E 2
H30D H 0.4429 0.6730 0.4557 0.122 Uiso 0.34(2) 1 calc R U P E 2
H30E H 0.4973 0.6442 0.4074 0.122 Uiso 0.34(2) 1 calc R U P E 2
H30F H 0.5393 0.6705 0.4643 0.122 Uiso 0.34(2) 1 calc R U P E 2
Si33 Si 0.3713(3) 0.6566(2) 0.6205(2) 0.0759(16) Uani 1 1 d . . . . .
C31 C 0.4637(11) 0.6531(9) 0.6659(10) 0.120(9) Uani 1 1 d . . . . .
H31A H 0.4727 0.6872 0.6854 0.180 Uiso 1 1 calc R U . . .
H31B H 0.5099 0.6450 0.6407 0.180 Uiso 1 1 calc R U . . .
H31C H 0.4579 0.6255 0.6958 0.180 Uiso 1 1 calc R U . . .
C32 C 0.2835(16) 0.6594(11) 0.6662(11) 0.155(10) Uani 1 1 d . U . . .
H32A H 0.2855 0.6307 0.6952 0.232 Uiso 1 1 calc R U . . .
H32B H 0.2345 0.6558 0.6415 0.232 Uiso 1 1 calc R U . . .
H32C H 0.2823 0.6934 0.6869 0.232 Uiso 1 1 calc R U . . .
C33 C 0.3893(18) 0.7277(11) 0.5859(12) 0.161(11) Uani 1 1 d . . . . .
H33A H 0.3455 0.7358 0.5576 0.241 Uiso 1 1 calc R U . . .
H33B H 0.4413 0.7283 0.5655 0.241 Uiso 1 1 calc R U . . .
H33C H 0.3898 0.7542 0.6175 0.241 Uiso 1 1 calc R U . . .
Si34 Si 0.2368(3) 0.6014(3) 0.49766(19) 0.0785(17) Uani 1 1 d . . . . .
C34 C 0.1524(8) 0.5862(8) 0.5447(8) 0.090(6) Uani 1 1 d . . . . .
H34A H 0.1070 0.6098 0.5351 0.134 Uiso 1 1 calc R U . . .
H34B H 0.1687 0.5911 0.5861 0.134 Uiso 1 1 calc R U . . .
H34C H 0.1357 0.5496 0.5383 0.134 Uiso 1 1 calc R U . . .
C35A C 0.2262(19) 0.5375(16) 0.4415(15) 0.079(10) Uani 0.52(2) 1 d . . P F 1
H35A H 0.1718 0.5371 0.4235 0.118 Uiso 0.52(2) 1 calc R U P F 1
H35B H 0.2349 0.5049 0.4639 0.118 Uiso 0.52(2) 1 calc R U P F 1
H35C H 0.2668 0.5403 0.4104 0.118 Uiso 0.52(2) 1 calc R U P F 1
C36A C 0.217(3) 0.6593(17) 0.4605(18) 0.092(10) Uani 0.52(2) 1 d . . P F 1
H36A H 0.1877 0.6515 0.4234 0.138 Uiso 0.52(2) 1 calc R U P F 1
H36B H 0.2677 0.6773 0.4518 0.138 Uiso 0.52(2) 1 calc R U P F 1
H36C H 0.1830 0.6822 0.4851 0.138 Uiso 0.52(2) 1 calc R U P F 1
C35B C 0.241(2) 0.5842(18) 0.4203(16) 0.079(10) Uani 0.48(2) 1 d . . P F 2
H35D H 0.2283 0.5467 0.4155 0.118 Uiso 0.48(2) 1 calc R U P F 2
H35E H 0.2950 0.5915 0.4054 0.118 Uiso 0.48(2) 1 calc R U P F 2
H35F H 0.2007 0.6052 0.3982 0.118 Uiso 0.48(2) 1 calc R U P F 2
C36B C 0.227(3) 0.6852(19) 0.488(2) 0.092(10) Uani 0.48(2) 1 d . . P F 2
H36D H 0.1784 0.6937 0.4645 0.138 Uiso 0.48(2) 1 calc R U P F 2
H36E H 0.2751 0.6987 0.4680 0.138 Uiso 0.48(2) 1 calc R U P F 2
H36F H 0.2230 0.7015 0.5271 0.138 Uiso 0.48(2) 1 calc R U P F 2
K1 K 0.1500 0.15990(12) 0.40204(13) 0.0424(7) Uani 1 1 d . . . . .
N1 N 0.0727(6) 0.1046(5) 0.3014(5) 0.055(3) Uani 1 1 d . . . . .
N2 N 0.2301(6) 0.2182(5) 0.5045(5) 0.059(3) Uani 1 1 d . . . . .
O1 O 0.0045(5) 0.1080(4) 0.4246(5) 0.068(3) Uani 1 1 d . . . . .
O2 O 0.0950(5) 0.1450(4) 0.5235(4) 0.059(3) Uani 1 1 d . . . . .
O3 O 0.3129(5) 0.1411(4) 0.4331(4) 0.062(3) Uani 1 1 d . . . . .
O4 O 0.2353(5) 0.0752(4) 0.3485(4) 0.049(2) Uani 1 1 d . . . . .
O5 O 0.1130(6) 0.2166(4) 0.2975(4) 0.064(3) Uani 1 1 d . . . . .
O6 O 0.1588(6) 0.2725(4) 0.3998(5) 0.068(3) Uani 1 1 d . . . . .
C37 C -0.0094(7) 0.0893(7) 0.3222(7) 0.075(5) Uani 1 1 d . . . . .
H37A H -0.0322 0.0626 0.2947 0.090 Uiso 1 1 calc R U . . .
H37B H -0.0450 0.1207 0.3203 0.090 Uiso 1 1 calc R U . . .
C38 C -0.0110(8) 0.0670(8) 0.3852(7) 0.080(5) Uani 1 1 d . . . . .
H38A H -0.0648 0.0513 0.3931 0.097 Uiso 1 1 calc R U . . .
H38B H 0.0306 0.0391 0.3899 0.097 Uiso 1 1 calc R U . . .
C39 C -0.0049(11) 0.0863(8) 0.4821(7) 0.085(6) Uani 1 1 d . . . . .
H39A H 0.0347 0.0576 0.4890 0.102 Uiso 1 1 calc R U . . .
H39B H -0.0602 0.0719 0.4866 0.102 Uiso 1 1 calc R U . . .
C40 C 0.0098(8) 0.1310(7) 0.5258(7) 0.069(5) Uani 1 1 d . . . . .
H40A H -0.0243 0.1618 0.5151 0.083 Uiso 1 1 calc R U . . .
H40B H -0.0043 0.1195 0.5662 0.083 Uiso 1 1 calc R U . . .
C41 C 0.1169(9) 0.1843(7) 0.5664(7) 0.070(4) Uani 1 1 d . . . . .
H41A H 0.1038 0.1717 0.6066 0.084 Uiso 1 1 calc R U . . .
H41B H 0.0861 0.2171 0.5588 0.084 Uiso 1 1 calc R U . . .
C42 C 0.2062(9) 0.1948(7) 0.5621(6) 0.075(5) Uani 1 1 d . . . . .
H42A H 0.2228 0.2190 0.5944 0.090 Uiso 1 1 calc R U . . .
H42B H 0.2359 0.1612 0.5679 0.090 Uiso 1 1 calc R U . . .
C43 C 0.3153(8) 0.2132(7) 0.4980(8) 0.069(5) Uani 1 1 d . . . . .
H43A H 0.3423 0.2263 0.5345 0.083 Uiso 1 1 calc R U . . .
H43B H 0.3325 0.2361 0.4650 0.083 Uiso 1 1 calc R U . . .
C44 C 0.3442(8) 0.1581(7) 0.4863(6) 0.061(5) Uani 1 1 d . . . . .
H44A H 0.4042 0.1574 0.4853 0.073 Uiso 1 1 calc R U . . .
H44B H 0.3263 0.1343 0.5184 0.073 Uiso 1 1 calc R U . . .
C45 C 0.3397(8) 0.0870(6) 0.4177(7) 0.064(4) Uani 1 1 d . . . . .
H45A H 0.3993 0.0842 0.4228 0.077 Uiso 1 1 calc R U . . .
H45B H 0.3141 0.0611 0.4443 0.077 Uiso 1 1 calc R U . . .
C46 C 0.3177(8) 0.0761(6) 0.3587(7) 0.058(4) Uani 1 1 d . . . . .
H46A H 0.3422 0.1031 0.3329 0.070 Uiso 1 1 calc R U . . .
H46B H 0.3406 0.0415 0.3475 0.070 Uiso 1 1 calc R U . . .
C47 C 0.2119(9) 0.0664(7) 0.2871(7) 0.072(5) Uani 1 1 d . . . . .
H47A H 0.2398 0.0349 0.2713 0.087 Uiso 1 1 calc R U . . .
H47B H 0.2266 0.0973 0.2627 0.087 Uiso 1 1 calc R U . . .
C48 C 0.1180(9) 0.0579(7) 0.2856(8) 0.078(5) Uani 1 1 d . . . . .
H48A H 0.1012 0.0467 0.2454 0.094 Uiso 1 1 calc R U . . .
H48B H 0.1043 0.0291 0.3133 0.094 Uiso 1 1 calc R U . . .
C49 C 0.0689(10) 0.1382(8) 0.2483(7) 0.074(5) Uani 1 1 d . . . . .
H49A H 0.0283 0.1236 0.2201 0.089 Uiso 1 1 calc R U . . .
H49B H 0.1223 0.1380 0.2288 0.089 Uiso 1 1 calc R U . . .
C50 C 0.0456(9) 0.1955(7) 0.2640(8) 0.071(5) Uani 1 1 d . . . . .
H50A H 0.0361 0.2165 0.2276 0.085 Uiso 1 1 calc R U . . .
H50B H -0.0044 0.1961 0.2878 0.085 Uiso 1 1 calc R U . . .
C51 C 0.0956(13) 0.2732(8) 0.3062(8) 0.091(6) Uani 1 1 d . . . . .
H51A H 0.0424 0.2778 0.3253 0.109 Uiso 1 1 calc R U . . .
H51B H 0.0943 0.2917 0.2677 0.109 Uiso 1 1 calc R U . . .
C52 C 0.1622(13) 0.2952(7) 0.3451(8) 0.089(6) Uani 1 1 d . . . . .
H52A H 0.2155 0.2878 0.3273 0.107 Uiso 1 1 calc R U . . .
H52B H 0.1560 0.3339 0.3486 0.107 Uiso 1 1 calc R U . . .
C53 C 0.2114(10) 0.2977(7) 0.4406(8) 0.079(6) Uani 1 1 d . . . . .
H53A H 0.1976 0.3357 0.4425 0.095 Uiso 1 1 calc R U . . .
H53B H 0.2678 0.2947 0.4267 0.095 Uiso 1 1 calc R U . . .
C54 C 0.2058(9) 0.2743(6) 0.5013(7) 0.068(4) Uani 1 1 d . . . . .
H54A H 0.2407 0.2949 0.5287 0.082 Uiso 1 1 calc R U . . .
H54B H 0.1492 0.2776 0.5149 0.082 Uiso 1 1 calc R U . . .
K2 K 0.3861(2) 0.35170(12) 0.24838(13) 0.0432(7) Uani 1 1 d . . . . .
N3 N 0.2677(9) 0.3836(5) 0.1521(6) 0.071(4) Uani 1 1 d . . . . .
N4 N 0.5051(6) 0.3176(6) 0.3454(5) 0.054(3) Uani 1 1 d . . . . .
O7 O 0.2724(7) 0.2753(5) 0.2037(5) 0.072(3) Uani 1 1 d . . . . .
O8 O 0.3986(6) 0.2452(4) 0.2777(5) 0.069(3) Uani 1 1 d . . . . .
O9 O 0.3643(6) 0.3901(4) 0.3619(4) 0.051(3) Uani 1 1 d . . . . .
O10 O 0.2644(5) 0.4301(4) 0.2683(4) 0.052(3) Uani 1 1 d . . . . .
O11 O 0.4413(7) 0.4081(5) 0.1514(4) 0.073(3) Uani 1 1 d . . . . .
O12 O 0.5464(5) 0.3886(5) 0.2496(5) 0.072(3) Uani 1 1 d . . . . .
C55A C 0.2075(12) 0.3377(10) 0.1429(11) 0.051(5) Uani 0.71(2) 1 d . . P G 1
H55A H 0.1782 0.3424 0.1048 0.061 Uiso 0.71(2) 1 calc R U P G 1
H55B H 0.1672 0.3381 0.1749 0.061 Uiso 0.71(2) 1 calc R U P G 1
C56A C 0.253(2) 0.2837(13) 0.1429(13) 0.078(10) Uani 0.71(2) 1 d . . P G 1
H56A H 0.2169 0.2553 0.1275 0.093 Uiso 0.71(2) 1 calc R U P G 1
H56B H 0.3020 0.2853 0.1187 0.093 Uiso 0.71(2) 1 calc R U P G 1
C55B C 0.252(3) 0.334(2) 0.115(2) 0.051(5) Uani 0.29(2) 1 d . . P G 2
H55C H 0.2152 0.3415 0.0810 0.061 Uiso 0.29(2) 1 calc R U P G 2
H55D H 0.3034 0.3189 0.1001 0.061 Uiso 0.29(2) 1 calc R U P G 2
C56B C 0.215(5) 0.300(4) 0.158(3) 0.078(10) Uani 0.29(2) 1 d . . P G 2
H56C H 0.1853 0.2720 0.1372 0.093 Uiso 0.29(2) 1 calc R U P G 2
H56D H 0.1740 0.3215 0.1798 0.093 Uiso 0.29(2) 1 calc R U P G 2
C57 C 0.3052(14) 0.2247(10) 0.2049(10) 0.107(7) Uani 1 1 d . . . . .
H57A H 0.3505 0.2226 0.1768 0.128 Uiso 1 1 calc R U . . .
H57B H 0.2633 0.1990 0.1922 0.128 Uiso 1 1 calc R U . . .
C58 C 0.3339(11) 0.2111(6) 0.2624(9) 0.076(5) Uani 1 1 d . . . . .
H58A H 0.2896 0.2147 0.2912 0.091 Uiso 1 1 calc R U . . .
H58B H 0.3528 0.1740 0.2629 0.091 Uiso 1 1 calc R U . . .
C59 C 0.4354(10) 0.2318(7) 0.3336(9) 0.090(6) Uani 1 1 d . . . . .
H59A H 0.4463 0.1934 0.3348 0.108 Uiso 1 1 calc R U . . .
H59B H 0.3975 0.2403 0.3658 0.108 Uiso 1 1 calc R U . . .
C60 C 0.4698(11) 0.3334(8) 0.3989(8) 0.084(6) Uani 1 1 d . . . . .
H60A H 0.5117 0.3318 0.4306 0.100 Uiso 1 1 calc R U . . .
H60B H 0.4268 0.3078 0.4090 0.100 Uiso 1 1 calc R U . . .
C61 C 0.4338(9) 0.3875(8) 0.3980(7) 0.077(6) Uani 1 1 d . . . . .
H61A H 0.4196 0.3979 0.4388 0.093 Uiso 1 1 calc R U . . .
H61B H 0.4745 0.4129 0.3834 0.093 Uiso 1 1 calc R U . . .
C62 C 0.3274(8) 0.4388(7) 0.3629(7) 0.059(4) Uani 1 1 d . . . . .
H62A H 0.3641 0.4654 0.3455 0.071 Uiso 1 1 calc R U . . .
H62B H 0.3175 0.4491 0.4044 0.071 Uiso 1 1 calc R U . . .
C63 C 0.2489(9) 0.4385(6) 0.3293(6) 0.049(4) Uani 1 1 d . . . . .
H63A H 0.2135 0.4101 0.3444 0.059 Uiso 1 1 calc R U . . .
H63B H 0.2207 0.4726 0.3346 0.059 Uiso 1 1 calc R U . . .
C64 C 0.1914(9) 0.4250(6) 0.2340(7) 0.059(4) Uani 1 1 d . . . . .
H64A H 0.1540 0.4544 0.2428 0.071 Uiso 1 1 calc R U . . .
H64B H 0.1639 0.3914 0.2434 0.071 Uiso 1 1 calc R U . . .
C65 C 0.2139(9) 0.4261(6) 0.1701(7) 0.056(4) Uani 1 1 d . . . . .
H65A H 0.1636 0.4242 0.1458 0.067 Uiso 1 1 calc R U . . .
H65B H 0.2404 0.4602 0.1616 0.067 Uiso 1 1 calc R U . . .
C66 C 0.5148(9) 0.2619(7) 0.3434(8) 0.073(5) Uani 1 1 d . . . . .
H66A H 0.5401 0.2500 0.3810 0.087 Uiso 1 1 calc R U . . .
H66B H 0.5525 0.2530 0.3112 0.087 Uiso 1 1 calc R U . . .
C67 C 0.3155(13) 0.3991(8) 0.1020(7) 0.085(6) Uani 1 1 d . . . . .
H67A H 0.2792 0.4171 0.0733 0.102 Uiso 1 1 calc R U . G 2
H67B H 0.3355 0.3667 0.0827 0.102 Uiso 1 1 calc R U . G 2
C68 C 0.3858(11) 0.4339(8) 0.1141(7) 0.085(6) Uani 1 1 d . . . . .
H68A H 0.4123 0.4432 0.0765 0.102 Uiso 1 1 calc R U . . .
H68B H 0.3673 0.4669 0.1330 0.102 Uiso 1 1 calc R U . . .
C69 C 0.5063(10) 0.4388(9) 0.1673(9) 0.101(7) Uani 1 1 d . U . . .
H69A H 0.4873 0.4670 0.1940 0.121 Uiso 1 1 calc R U . . .
H69B H 0.5275 0.4560 0.1314 0.121 Uiso 1 1 calc R U . . .
C70 C 0.5723(10) 0.4109(8) 0.1964(8) 0.096(7) Uani 1 1 d . . . . .
H70A H 0.5925 0.3828 0.1701 0.115 Uiso 1 1 calc R U . . .
H70B H 0.6175 0.4357 0.2046 0.115 Uiso 1 1 calc R U . . .
C71 C 0.6028(8) 0.3505(7) 0.2747(6) 0.060(4) Uani 1 1 d . . . . .
H71A H 0.6589 0.3640 0.2718 0.072 Uiso 1 1 calc R U . . .
H71B H 0.5993 0.3170 0.2524 0.072 Uiso 1 1 calc R U . . .
C72 C 0.5831(8) 0.3412(7) 0.3370(6) 0.061(4) Uani 1 1 d . . . . .
H72A H 0.6251 0.3179 0.3547 0.073 Uiso 1 1 calc R U . . .
H72B H 0.5850 0.3752 0.3584 0.073 Uiso 1 1 calc R U . . .
K3 K 0.62914(19) 0.14864(11) 0.75735(12) 0.0331(6) Uani 1 1 d . . . . .
N5 N 0.5166(6) 0.1747(5) 0.6559(5) 0.051(3) Uani 1 1 d . . . . .
N6 N 0.7465(7) 0.1239(5) 0.8602(5) 0.051(3) Uani 1 1 d . . . . .
O13 O 0.4662(5) 0.1220(4) 0.7640(4) 0.058(3) Uani 1 1 d . . . . .
O14 O 0.5702(6) 0.1082(5) 0.8658(4) 0.065(3) Uani 1 1 d . . . . .
O15 O 0.7508(5) 0.0696(3) 0.7462(4) 0.039(2) Uani 1 1 d . . . . .
O16 O 0.6574(5) 0.1024(4) 0.6474(4) 0.047(2) Uani 1 1 d . . . . .
O17 O 0.6141(6) 0.2516(4) 0.7173(5) 0.062(3) Uani 1 1 d . . . . .
O18 O 0.7340(6) 0.2304(4) 0.8051(5) 0.057(3) Uani 1 1 d . . . . .
C73 C 0.4354(7) 0.1488(7) 0.6666(7) 0.066(5) Uani 1 1 d . . . . .
H73A H 0.3935 0.1658 0.6414 0.079 Uiso 1 1 calc R U . . .
H73B H 0.4383 0.1111 0.6553 0.079 Uiso 1 1 calc R U . . .
C74 C 0.4113(8) 0.1530(7) 0.7303(7) 0.070(5) Uani 1 1 d . . . . .
H74A H 0.4137 0.1902 0.7435 0.084 Uiso 1 1 calc R U . . .
H74B H 0.3552 0.1400 0.7354 0.084 Uiso 1 1 calc R U . . .
C75 C 0.4373(7) 0.1144(6) 0.8237(6) 0.056(4) Uani 1 1 d . . . . .
H75A H 0.3821 0.0991 0.8229 0.067 Uiso 1 1 calc R U . . .
H75B H 0.4356 0.1485 0.8449 0.067 Uiso 1 1 calc R U . . .
C76 C 0.4954(9) 0.0777(7) 0.8535(7) 0.077(5) Uani 1 1 d . . . . .
H76A H 0.4724 0.0642 0.8908 0.092 Uiso 1 1 calc R U . . .
H76B H 0.5073 0.0473 0.8275 0.092 Uiso 1 1 calc R U . . .
C77 C 0.6265(10) 0.0812(8) 0.9035(7) 0.076(5) Uani 1 1 d . . . . .
H77A H 0.6428 0.0476 0.8847 0.091 Uiso 1 1 calc R U . . .
H77B H 0.6003 0.0727 0.9415 0.091 Uiso 1 1 calc R U . . .
C78 C 0.6978(10) 0.1136(7) 0.9145(6) 0.068(5) Uani 1 1 d . . . . .
H78A H 0.7327 0.0960 0.9444 0.082 Uiso 1 1 calc R U . . .
H78B H 0.6804 0.1478 0.9312 0.082 Uiso 1 1 calc R U . . .
C79 C 0.7923(9) 0.0762(7) 0.8468(7) 0.070(5) Uani 1 1 d . . . . .
H79A H 0.7579 0.0449 0.8541 0.084 Uiso 1 1 calc R U . . .
H79B H 0.8401 0.0740 0.8736 0.084 Uiso 1 1 calc R U . . .
C80 C 0.8206(8) 0.0753(6) 0.7826(6) 0.047(4) Uani 1 1 d . . . . .
H80A H 0.8491 0.1086 0.7731 0.056 Uiso 1 1 calc R U . . .
H80B H 0.8582 0.0455 0.7764 0.056 Uiso 1 1 calc R U . . .
C81 C 0.7734(8) 0.0595(6) 0.6869(6) 0.050(4) Uani 1 1 d . . . . .
H81A H 0.8067 0.0270 0.6853 0.060 Uiso 1 1 calc R U . . .
H81B H 0.8062 0.0891 0.6718 0.060 Uiso 1 1 calc R U . . .
C82 C 0.6997(9) 0.0529(6) 0.6497(6) 0.053(4) Uani 1 1 d . . . . .
H82A H 0.7148 0.0419 0.6094 0.063 Uiso 1 1 calc R U . . .
H82B H 0.6644 0.0254 0.6667 0.063 Uiso 1 1 calc R U . . .
C83 C 0.5864(9) 0.0999(7) 0.6091(6) 0.064(5) Uani 1 1 d . . . . .
H83A H 0.5462 0.0755 0.6262 0.077 Uiso 1 1 calc R U . . .
H83B H 0.6019 0.0861 0.5699 0.077 Uiso 1 1 calc R U . . .
C84 C 0.5500(8) 0.1525(6) 0.6021(6) 0.052(4) Uani 1 1 d . . . . .
H84A H 0.5918 0.1769 0.5871 0.062 Uiso 1 1 calc R U . . .
H84B H 0.5063 0.1503 0.5718 0.062 Uiso 1 1 calc R U . . .
C85 C 0.5075(9) 0.2330(8) 0.6504(8) 0.079(6) Uani 1 1 d . . . . .
H85A H 0.4845 0.2412 0.6108 0.094 Uiso 1 1 calc R U . . .
H85B H 0.4684 0.2453 0.6801 0.094 Uiso 1 1 calc R U . . .
C86 C 0.5835(9) 0.2625(7) 0.6583(8) 0.078(6) Uani 1 1 d . . . . .
H86A H 0.6235 0.2513 0.6285 0.093 Uiso 1 1 calc R U . . .
H86B H 0.5735 0.3008 0.6534 0.093 Uiso 1 1 calc R U . . .
C87 C 0.6753(9) 0.2896(6) 0.7328(9) 0.071(5) Uani 1 1 d . . . . .
H87A H 0.6546 0.3258 0.7268 0.085 Uiso 1 1 calc R U . . .
H87B H 0.7239 0.2846 0.7082 0.085 Uiso 1 1 calc R U . . .
C88 C 0.6959(10) 0.2802(6) 0.7980(8) 0.064(5) Uani 1 1 d . . . . .
H88A H 0.7326 0.3083 0.8126 0.077 Uiso 1 1 calc R U . . .
H88B H 0.6458 0.2813 0.8216 0.077 Uiso 1 1 calc R U . . .
C89 C 0.7585(9) 0.2207(7) 0.8652(7) 0.064(5) Uani 1 1 d . . . . .
H89A H 0.7103 0.2196 0.8908 0.077 Uiso 1 1 calc R U . . .
H89B H 0.7943 0.2495 0.8793 0.077 Uiso 1 1 calc R U . . .
C90 C 0.8022(9) 0.1698(7) 0.8686(6) 0.063(5) Uani 1 1 d . . . . .
H90A H 0.8298 0.1669 0.9076 0.075 Uiso 1 1 calc R U . . .
H90B H 0.8442 0.1689 0.8378 0.075 Uiso 1 1 calc R U . . .
K4 K 0.86197(16) 0.34221(12) 0.61862(14) 0.0468(8) Uani 1 1 d . . . . .
N7 N 0.7426(6) 0.3889(5) 0.5360(5) 0.052(3) Uani 1 1 d . . . . .
N8 N 0.9788(10) 0.2951(7) 0.7103(6) 0.094(5) Uani 1 1 d . . . . .
O19 O 0.7537(5) 0.2751(4) 0.5615(4) 0.062(3) Uani 1 1 d . . . . .
O20 O 0.8771(7) 0.2312(4) 0.6298(5) 0.066(3) Uani 1 1 d . . . . .
O21 O 1.0264(6) 0.3696(5) 0.6120(6) 0.085(4) Uani 1 1 d . . . . .
O22 O 0.9202(5) 0.3963(4) 0.5218(4) 0.064(3) Uani 1 1 d . . . . .
O23 O 0.7654(5) 0.4284(4) 0.6585(4) 0.047(2) Uani 1 1 d . . . . .
O24 O 0.8547(7) 0.3725(5) 0.7457(4) 0.083(3) Uani 1 1 d . . . . .
C91 C 0.6776(9) 0.3489(6) 0.5246(8) 0.073(5) Uani 1 1 d . . . . .
H91A H 0.6429 0.3613 0.4914 0.087 Uiso 1 1 calc R U . . .
H91B H 0.6433 0.3463 0.5601 0.087 Uiso 1 1 calc R U . . .
C92 C 0.7098(10) 0.2941(7) 0.5098(6) 0.067(5) Uani 1 1 d . . . . .
H92A H 0.6643 0.2701 0.4999 0.080 Uiso 1 1 calc R U . . .
H92B H 0.7463 0.2960 0.4754 0.080 Uiso 1 1 calc R U . . .
C93 C 0.7829(9) 0.2207(7) 0.5509(8) 0.068(5) Uani 1 1 d . . . . .
H93A H 0.7383 0.1976 0.5368 0.081 Uiso 1 1 calc R U . . .
H93B H 0.8269 0.2203 0.5215 0.081 Uiso 1 1 calc R U . . .
C94 C 0.8131(9) 0.2039(7) 0.6097(8) 0.078(5) Uani 1 1 d . . . . .
H94A H 0.7686 0.2075 0.6384 0.094 Uiso 1 1 calc R U . . .
H94B H 0.8280 0.1662 0.6078 0.094 Uiso 1 1 calc R U . . .
C95 C 0.9088(10) 0.2128(7) 0.6864(7) 0.069(5) Uani 1 1 d . . . . .
H95A H 0.8703 0.2214 0.7181 0.083 Uiso 1 1 calc R U . . .
H95B H 0.9159 0.1740 0.6854 0.083 Uiso 1 1 calc R U . . .
C96 C 0.9860(12) 0.2380(8) 0.6981(8) 0.085(6) Uani 1 1 d . . . . .
H96A H 1.0214 0.2329 0.6636 0.103 Uiso 1 1 calc R U . . .
H96B H 1.0123 0.2206 0.7326 0.103 Uiso 1 1 calc R U . . .
C97 C 1.0589(12) 0.3238(9) 0.7018(10) 0.112(8) Uani 1 1 d . U . . .
H97A H 1.0553 0.3589 0.7206 0.134 Uiso 1 1 calc R U . . .
H97B H 1.1023 0.3039 0.7227 0.134 Uiso 1 1 calc R U . . .
C98 C 1.0824(8) 0.3308(8) 0.6395(11) 0.104(7) Uani 1 1 d . . . . .
H98A H 1.0788 0.2967 0.6182 0.124 Uiso 1 1 calc R U . . .
H98B H 1.1389 0.3437 0.6374 0.124 Uiso 1 1 calc R U . . .
C99 C 1.0534(10) 0.3833(7) 0.5582(10) 0.090(6) Uani 1 1 d . . . . .
H99A H 1.0587 0.3512 0.5336 0.107 Uiso 1 1 calc R U . . .
H99B H 1.1079 0.3994 0.5624 0.107 Uiso 1 1 calc R U . . .
C100 C 0.9999(9) 0.4198(7) 0.5289(8) 0.069(5) Uani 1 1 d . . . . .
H10G H 1.0217 0.4290 0.4897 0.083 Uiso 1 1 calc R U . . .
H10H H 0.9959 0.4526 0.5525 0.083 Uiso 1 1 calc R U . . .
C101 C 0.8647(9) 0.4332(7) 0.4910(6) 0.068(4) Uani 1 1 d . . . . .
H10I H 0.8878 0.4450 0.4530 0.082 Uiso 1 1 calc R U . . .
H10J H 0.8540 0.4646 0.5158 0.082 Uiso 1 1 calc R U . . .
C102 C 0.7863(9) 0.4012(7) 0.4805(6) 0.074(5) Uani 1 1 d . . . . .
H10K H 0.7498 0.4213 0.4538 0.088 Uiso 1 1 calc R U . . .
H10L H 0.8002 0.3677 0.4604 0.088 Uiso 1 1 calc R U . . .
C103 C 0.7055(8) 0.4351(7) 0.5627(7) 0.069(5) Uani 1 1 d . . . . .
H10M H 0.6538 0.4427 0.5416 0.082 Uiso 1 1 calc R U . . .
H10N H 0.7417 0.4658 0.5572 0.082 Uiso 1 1 calc R U . . .
C104 C 0.6886(7) 0.4289(6) 0.6278(7) 0.063(5) Uani 1 1 d . . . . .
H10O H 0.6550 0.4587 0.6418 0.076 Uiso 1 1 calc R U . . .
H10P H 0.6590 0.3956 0.6350 0.076 Uiso 1 1 calc R U . . .
C105 C 0.7487(11) 0.4312(6) 0.7209(6) 0.070(5) Uani 1 1 d . . . . .
H10Q H 0.7108 0.4028 0.7323 0.084 Uiso 1 1 calc R U . . .
H10R H 0.7240 0.4656 0.7307 0.084 Uiso 1 1 calc R U . . .
C106 C 0.8271(13) 0.4249(8) 0.7527(9) 0.102(7) Uani 1 1 d . . . . .
H10S H 0.8674 0.4498 0.7366 0.122 Uiso 1 1 calc R U . . .
H10T H 0.8202 0.4328 0.7952 0.122 Uiso 1 1 calc R U . . .
C107 C 0.9221(13) 0.3575(9) 0.7794(9) 0.114(8) Uani 1 1 d . . . . .
H10U H 0.9094 0.3611 0.8218 0.137 Uiso 1 1 calc R U . . .
H10V H 0.9678 0.3814 0.7707 0.137 Uiso 1 1 calc R U . . .
C108 C 0.9461(13) 0.3042(9) 0.7677(8) 0.103(7) Uani 1 1 d . U . . .
H10W H 0.8984 0.2810 0.7727 0.124 Uiso 1 1 calc R U . . .
H10X H 0.9872 0.2937 0.7978 0.124 Uiso 1 1 calc R U . . .
C109 C 0.9337(9) 0.2684(8) 0.4200(6) 0.070(5) Uani 1 1 d . . . . .
C110 C 0.8865(9) 0.2272(7) 0.3984(6) 0.067(4) Uani 1 1 d . . . . .
H110 H 0.8887 0.1926 0.4146 0.081 Uiso 1 1 calc R U . . .
C111 C 0.8364(10) 0.2404(8) 0.3520(7) 0.079(5) Uani 1 1 d . . . . .
H111 H 0.8000 0.2143 0.3374 0.094 Uiso 1 1 calc R U . . .
C112 C 0.8357(12) 0.2882(9) 0.3255(7) 0.089(6) Uani 1 1 d . . . . .
H112 H 0.8031 0.2942 0.2912 0.107 Uiso 1 1 calc R U . . .
C113 C 0.8830(14) 0.3281(8) 0.3491(8) 0.092(6) Uani 1 1 d . . . . .
H113 H 0.8810 0.3624 0.3320 0.111 Uiso 1 1 calc R U . . .
C114 C 0.9327(10) 0.3188(8) 0.3967(8) 0.079(5) Uani 1 1 d . . . . .
H114 H 0.9654 0.3460 0.4133 0.095 Uiso 1 1 calc R U . . .
F1 F 0.9788(7) 0.2602(5) 0.4699(5) 0.120(4) Uani 1 1 d . . . . .
C115 C 0.500(2) 0.2684(19) 0.084(2) 0.182(13) Uani 1 1 d . U . . .
C116 C 0.5029(16) 0.2095(13) 0.0730(14) 0.155(10) Uani 1 1 d . U . . .
H116 H 0.5000 0.1817 0.1010 0.186 Uiso 1 1 calc R U . . .
C117 C 0.5112(15) 0.2060(13) 0.0090(14) 0.145(10) Uani 1 1 d . U . . .
H117 H 0.5128 0.1715 -0.0071 0.174 Uiso 1 1 calc R U . . .
C118 C 0.517(3) 0.247(2) -0.031(2) 0.243(19) Uani 1 1 d . U . . .
H118 H 0.5291 0.2437 -0.0719 0.292 Uiso 1 1 calc R U . . .
C119 C 0.5035(19) 0.2908(15) -0.0038(17) 0.166(12) Uani 1 1 d . U . . .
H119 H 0.4937 0.3204 -0.0287 0.199 Uiso 1 1 calc R U . . .
C120 C 0.5013(17) 0.2999(14) 0.0489(17) 0.151(10) Uani 1 1 d . U . . .
H120 H 0.5008 0.3357 0.0614 0.181 Uiso 1 1 calc R U . . .
F2 F 0.4893(19) 0.2737(14) 0.1396(17) 0.344(16) Uani 1 1 d . U . . .

loop_
_atom_site_aniso_label
_atom_site_aniso_U_11
_atom_site_aniso_U_22
_atom_site_aniso_U_33
_atom_site_aniso_U_23
_atom_site_aniso_U_13
_atom_site_aniso_U_12
Si1 0.0371(17) 0.063(3) 0.0320(19) 0.0005(18) -0.0031(14) -0.0103(17)
Si2 0.0267(16) 0.078(3) 0.037(2) -0.0007(19) 0.0052(13) -0.0095(16)
Si3 0.0225(15) 0.048(3) 0.0319(19) -0.0045(16) 0.0007(12) 0.0001(14)
Si4 0.0272(17) 0.059(3) 0.036(2) -0.0058(18) -0.0046(13) 0.0007(16)
Si5 0.071(2) 0.046(3) 0.046(2) 0.0015(19) -0.0079(18) 0.0126(19)
Si6 0.068(2) 0.055(3) 0.046(2) -0.001(2) -0.0081(18) -0.021(2)
Si7 0.052(2) 0.056(3) 0.041(2) -0.0104(19) -0.0100(16) -0.0139(18)
Si8 0.048(2) 0.054(3) 0.041(2) -0.0147(19) 0.0000(15) 0.0151(18)
Si9 0.096(3) 0.042(3) 0.059(3) -0.013(2) -0.012(2) 0.001(2)
Si10 0.049(2) 0.080(4) 0.033(2) 0.003(2) -0.0004(15) -0.012(2)
Si11 0.063(3) 0.127(5) 0.046(3) -0.006(3) 0.0066(19) 0.010(3)
C1 0.051(8) 0.091(14) 0.073(10) -0.008(9) 0.021(7) 0.001(8)
C2 0.15(2) 0.26(4) 0.057(13) -0.009(16) -0.002(12) 0.07(2)
C3 0.067(11) 0.121(19) 0.148(19) 0.026(15) -0.032(11) -0.010(11)
Si12 0.049(2) 0.070(3) 0.051(2) 0.008(2) 0.0042(16) -0.0006(19)
C4 0.076(10) 0.095(15) 0.067(10) 0.027(10) -0.023(8) -0.031(9)
C5 0.068(9) 0.083(14) 0.076(11) 0.029(9) -0.002(7) -0.005(8)
C6 0.070(10) 0.073(14) 0.110(14) 0.068(11) 0.023(9) 0.019(9)
Si13 0.052(2) 0.097(4) 0.046(3) -0.013(2) -0.0129(18) 0.002(2)
C7 0.129(16) 0.117(19) 0.049(11) -0.018(11) -0.028(10) 0.002(13)
C8 0.092(12) 0.155(17) 0.110(14) -0.038(13) -0.039(10) 0.063(12)
C9 0.048(8) 0.122(18) 0.081(12) 0.001(11) 0.004(7) -0.011(9)
Si14 0.0343(17) 0.051(3) 0.0337(19) -0.0044(17) 0.0102(13) 0.0012(16)
Si15 0.033(4) 0.062(6) 0.031(4) 0.010(3) -0.003(3) 0.018(3)
C10A 0.049(11) 0.08(2) 0.056(15) -0.006(12) -0.011(9) 0.010(11)
C11A 0.090(15) 0.14(2) 0.055(14) 0.012(14) -0.003(11) 0.088(15)
C12A 0.079(17) 0.13(3) 0.087(19) -0.021(17) -0.050(14) 0.066(18)
Si35 0.10(2) 0.12(4) 0.10(3) 0.00(2) -0.001(17) 0.03(2)
C10B 0.049(11) 0.08(2) 0.056(15) -0.006(12) -0.011(9) 0.010(11)
C11B 0.090(15) 0.14(2) 0.055(14) 0.012(14) -0.003(11) 0.088(15)
C12B 0.079(17) 0.13(3) 0.087(19) -0.021(17) -0.050(14) 0.066(18)
Si16 0.053(3) 0.030(5) 0.059(4) -0.020(3) 0.028(3) -0.018(3)
C13A 0.143(19) 0.08(2) 0.123(19) -0.083(18) 0.070(16) -0.047(17)
C14A 0.145(19) 0.10(2) 0.11(2) -0.073(18) -0.088(16) 0.039(15)
C15A 0.16(2) 0.004(13) 0.17(2) -0.004(13) 0.051(18) -0.018(12)
Si36 0.13(5) 0.04(3) 0.09(3) 0.00(2) -0.05(3) -0.01(3)
C13B 0.143(19) 0.08(2) 0.123(19) -0.083(18) 0.070(16) -0.047(17)
C14B 0.145(19) 0.10(2) 0.11(2) -0.073(18) -0.088(16) 0.039(15)
C15B 0.16(2) 0.004(13) 0.17(2) -0.004(13) 0.051(18) -0.018(12)
Si17 0.030(3) 0.045(7) 0.027(4) -0.001(4) 0.018(2) -0.014(3)
C16A 0.091(19) 0.054(16) 0.032(15) 0.000(11) 0.014(11) -0.001(12)
C17A 0.039(9) 0.18(4) 0.056(16) -0.019(19) 0.008(9) -0.015(17)
C18A 0.052(19) 0.054(13) 0.060(10) -0.015(9) 0.031(8) -0.010(9)
Si37 0.14(2) 0.08(3) 0.08(2) -0.014(16) 0.031(14) -0.070(16)
C16B 0.091(19) 0.054(16) 0.032(15) 0.000(11) 0.014(11) -0.001(12)
C17B 0.039(9) 0.18(4) 0.056(16) -0.019(19) 0.008(9) -0.015(17)
C18B 0.052(19) 0.054(13) 0.060(10) -0.015(9) 0.031(8) -0.010(9)
Si18 0.0410(19) 0.073(3) 0.046(2) -0.004(2) -0.0016(15) -0.0211(19)
Si19 0.0274(17) 0.140(5) 0.043(2) -0.007(2) 0.0011(14) -0.025(2)
Si20 0.0249(16) 0.067(3) 0.043(2) -0.0082(19) 0.0033(14) -0.0040(16)
Si21 0.0276(17) 0.053(3) 0.052(2) -0.006(2) -0.0023(15) -0.0022(16)
Si22 0.072(3) 0.058(4) 0.069(3) -0.014(2) 0.002(2) -0.006(2)
Si23 0.082(3) 0.090(4) 0.068(3) -0.014(3) 0.003(2) -0.056(3)
Si24 0.070(3) 0.112(5) 0.045(3) -0.013(3) -0.0036(19) -0.050(3)
Si25 0.047(2) 0.071(4) 0.050(2) -0.016(2) 0.0049(17) 0.0052(19)
Si26 0.118(4) 0.072(4) 0.065(3) -0.024(3) 0.010(3) -0.025(3)
Si27 0.066(2) 0.074(4) 0.050(3) -0.002(2) 0.0028(18) -0.029(2)
Si28 0.090(3) 0.083(4) 0.088(4) -0.007(3) 0.005(3) -0.009(3)
C19 0.18(2) 0.10(2) 0.104(16) 0.007(13) 0.045(15) -0.056(15)
C20 0.104(14) 0.13(2) 0.127(17) 0.020(14) 0.043(12) 0.034(13)
C21A 0.13(2) 0.08(2) 0.17(3) -0.015(17) -0.07(2) -0.032(16)
C21B 0.13(2) 0.08(2) 0.17(3) -0.015(17) -0.07(2) -0.032(16)
Si29 0.025(2) 0.066(6) 0.041(3) -0.017(3) 0.0096(16) -0.005(2)
C22A 0.027(8) 0.13(2) 0.078(13) -0.054(14) 0.000(8) -0.012(10)
C23A 0.068(11) 0.061(14) 0.064(11) -0.019(10) 0.019(9) 0.012(10)
C24A 0.037(9) 0.12(2) 0.052(10) -0.049(12) 0.030(7) -0.026(10)
Si38 0.062(12) 0.03(2) 0.13(2) 0.018(15) 0.053(12) 0.013(10)
C22B 0.027(8) 0.13(2) 0.078(13) -0.054(14) 0.000(8) -0.012(10)
C23B 0.068(11) 0.061(14) 0.064(11) -0.019(10) 0.019(9) 0.012(10)
C24B 0.037(9) 0.12(2) 0.052(10) -0.049(12) 0.030(7) -0.026(10)
Si30 0.050(2) 0.079(4) 0.061(3) -0.023(2) -0.0047(19) 0.000(2)
C25 0.071(10) 0.067(13) 0.085(12) -0.014(10) -0.029(8) -0.010(8)
C26 0.082(10) 0.094(15) 0.051(9) -0.018(9) 0.009(8) -0.060(10)
C27 0.072(11) 0.17(2) 0.066(12) -0.051(12) -0.023(8) 0.025(11)
Si31 0.0372(18) 0.070(3) 0.040(2) -0.012(2) 0.0045(14) 0.0006(18)
Si32 0.030(4) 0.045(8) 0.039(6) -0.012(5) 0.004(3) -0.005(4)
C28A 0.043(10) 0.031(15) 0.031(9) 0.020(10) 0.000(7) 0.014(9)
C29A 0.034(11) 0.22(4) 0.033(19) -0.05(2) -0.002(12) -0.018(16)
C30A 0.073(18) 0.051(19) 0.12(2) 0.001(14) 0.050(16) 0.025(12)
Si39 0.065(16) 0.072(17) 0.030(10) 0.026(9) 0.016(9) 0.002(11)
C28B 0.043(10) 0.031(15) 0.031(9) 0.020(10) 0.000(7) 0.014(9)
C29B 0.034(11) 0.22(4) 0.033(19) -0.05(2) -0.002(12) -0.018(16)
C30B 0.073(18) 0.051(19) 0.12(2) 0.001(14) 0.050(16) 0.025(12)
Si33 0.060(3) 0.091(5) 0.076(3) -0.038(3) 0.010(2) 0.002(2)
C31 0.080(12) 0.109(19) 0.17(2) -0.099(17) -0.021(12) -0.014(11)
C32 0.172(18) 0.18(2) 0.117(15) -0.076(15) 0.075(14) -0.033(15)
C33 0.18(3) 0.16(3) 0.14(2) -0.03(2) 0.020(19) 0.02(2)
Si34 0.060(2) 0.136(5) 0.040(3) -0.006(3) -0.0036(18) 0.032(3)
C34 0.037(8) 0.126(18) 0.105(14) -0.012(12) -0.021(8) 0.021(9)
C35A 0.061(13) 0.10(3) 0.072(19) -0.054(19) -0.025(12) 0.023(18)
C36A 0.109(19) 0.09(3) 0.08(3) 0.009(18) -0.047(19) -0.01(2)
C35B 0.061(13) 0.10(3) 0.072(19) -0.054(19) -0.025(12) 0.023(18)
C36B 0.109(19) 0.09(3) 0.08(3) 0.009(18) -0.047(19) -0.01(2)
K1 0.0271(13) 0.037(2) 0.0625(19) 0.0128(14) -0.0031(11) -0.0019(11)
N1 0.037(5) 0.062(9) 0.065(8) -0.008(7) -0.014(5) 0.006(5)
N2 0.040(6) 0.067(10) 0.069(8) -0.004(7) -0.006(5) 0.001(5)
O1 0.047(5) 0.069(8) 0.089(8) -0.015(6) 0.001(5) -0.018(5)
O2 0.054(5) 0.069(8) 0.054(6) 0.012(5) 0.007(4) 0.001(5)
O3 0.045(5) 0.059(8) 0.080(7) -0.010(5) -0.020(4) 0.013(4)
O4 0.051(5) 0.041(7) 0.056(6) -0.006(5) 0.011(4) 0.001(4)
O5 0.075(6) 0.054(8) 0.063(6) 0.014(5) 0.013(5) 0.018(5)
O6 0.070(7) 0.064(9) 0.071(7) 0.020(6) 0.027(5) 0.024(6)
C37 0.035(7) 0.100(15) 0.089(12) -0.029(10) -0.008(7) -0.020(7)
C38 0.041(8) 0.131(18) 0.070(11) 0.001(11) 0.004(7) -0.030(9)
C39 0.098(13) 0.101(17) 0.055(11) 0.034(10) 0.007(9) -0.067(11)
C40 0.055(8) 0.085(14) 0.068(10) 0.026(9) 0.010(7) 0.000(8)
C41 0.080(10) 0.069(14) 0.061(10) 0.015(9) -0.001(8) -0.001(8)
C42 0.070(10) 0.107(15) 0.048(9) 0.012(9) -0.014(7) -0.014(9)
C43 0.053(8) 0.072(14) 0.082(12) -0.042(10) -0.003(7) -0.006(8)
C44 0.043(7) 0.095(15) 0.044(9) -0.014(8) -0.023(6) 0.006(8)
C45 0.042(7) 0.054(12) 0.096(12) -0.002(9) -0.022(7) 0.023(7)
C46 0.043(8) 0.042(11) 0.088(12) -0.022(8) 0.006(7) -0.006(6)
C47 0.062(9) 0.071(14) 0.084(12) -0.049(10) 0.009(8) -0.007(8)
C48 0.071(10) 0.071(14) 0.092(12) -0.012(10) -0.034(8) 0.008(9)
C49 0.070(10) 0.090(16) 0.063(11) -0.003(10) -0.005(7) 0.014(9)
C50 0.048(8) 0.063(13) 0.101(13) 0.027(10) -0.019(8) 0.014(8)
C51 0.146(17) 0.079(17) 0.047(10) 0.027(10) 0.005(10) 0.036(13)
C52 0.172(19) 0.028(12) 0.067(12) 0.000(9) 0.012(12) 0.023(11)
C53 0.074(11) 0.076(15) 0.088(14) -0.035(11) 0.028(9) -0.013(9)
C54 0.064(9) 0.056(13) 0.083(12) -0.008(9) 0.004(8) 0.008(8)
K2 0.0491(16) 0.033(2) 0.0470(17) 0.0060(14) -0.0077(12) -0.0006(13)
N3 0.105(10) 0.039(10) 0.068(10) -0.002(7) -0.038(8) 0.023(8)
N4 0.037(6) 0.071(11) 0.056(8) 0.015(7) 0.015(5) 0.009(6)
O7 0.096(8) 0.040(9) 0.081(9) -0.012(6) -0.020(6) -0.008(6)
O8 0.062(6) 0.035(8) 0.111(9) 0.019(6) 0.014(6) 0.011(5)
O9 0.057(5) 0.056(8) 0.041(6) -0.007(5) -0.008(4) -0.002(5)
O10 0.045(5) 0.040(7) 0.071(7) -0.007(5) -0.012(5) 0.007(4)
O11 0.078(7) 0.083(10) 0.059(7) 0.032(6) 0.028(5) 0.016(6)
O12 0.038(5) 0.096(10) 0.081(8) 0.044(6) 0.024(5) 0.006(5)
C55A 0.038(11) 0.043(15) 0.072(15) -0.011(11) -0.014(8) 0.011(10)
C56A 0.11(3) 0.07(3) 0.051(19) -0.018(14) -0.013(15) -0.028(19)
C55B 0.038(11) 0.043(15) 0.072(15) -0.011(11) -0.014(8) 0.011(10)
C56B 0.11(3) 0.07(3) 0.051(19) -0.018(14) -0.013(15) -0.028(19)
C57 0.121(17) 0.09(2) 0.115(19) -0.002(15) 0.002(13) -0.043(15)
C58 0.087(12) 0.013(11) 0.129(17) 0.012(10) 0.015(11) -0.007(8)
C59 0.075(11) 0.060(14) 0.135(17) 0.067(12) -0.006(10) -0.013(9)
C60 0.074(11) 0.109(18) 0.069(12) 0.006(11) 0.002(9) 0.009(11)
C61 0.054(9) 0.122(19) 0.057(10) -0.029(10) 0.001(7) -0.021(10)
C62 0.056(9) 0.055(13) 0.065(10) -0.004(8) 0.002(7) -0.003(8)
C63 0.073(9) 0.032(10) 0.044(9) -0.010(7) -0.003(7) -0.007(7)
C64 0.076(10) 0.038(12) 0.063(10) 0.005(8) 0.010(8) -0.007(7)
C65 0.053(8) 0.039(11) 0.076(11) 0.016(8) -0.014(7) 0.009(7)
C66 0.067(10) 0.068(15) 0.084(12) 0.045(10) 0.008(8) 0.006(8)
C67 0.120(15) 0.099(17) 0.035(10) -0.006(9) 0.003(9) 0.062(13)
C68 0.085(12) 0.117(18) 0.053(10) 0.048(10) 0.003(8) 0.050(12)
C69 0.058(10) 0.133(18) 0.112(14) 0.097(13) 0.031(9) 0.028(10)
C70 0.070(10) 0.113(18) 0.105(14) 0.062(13) 0.040(9) 0.018(10)
C71 0.032(7) 0.078(13) 0.069(10) 0.006(9) 0.015(6) -0.002(7)
C72 0.043(7) 0.085(14) 0.054(9) 0.017(8) -0.009(6) -0.014(7)
K3 0.0320(13) 0.0339(19) 0.0334(15) -0.0007(12) 0.0001(10) 0.0000(11)
N5 0.040(6) 0.060(10) 0.054(8) 0.026(6) 0.002(5) -0.008(5)
N6 0.056(7) 0.060(10) 0.037(7) -0.012(6) -0.007(5) 0.005(6)
O13 0.033(5) 0.066(8) 0.075(7) 0.020(5) 0.012(4) 0.003(4)
O14 0.059(6) 0.089(9) 0.047(6) 0.022(6) 0.003(4) 0.009(5)
O15 0.048(5) 0.026(6) 0.044(5) -0.003(4) 0.003(4) 0.003(4)
O16 0.057(5) 0.045(7) 0.038(5) -0.001(4) 0.003(4) -0.006(4)
O17 0.047(5) 0.040(7) 0.099(8) 0.023(6) -0.020(5) -0.011(4)
O18 0.052(5) 0.043(8) 0.077(8) -0.018(5) -0.005(5) 0.006(5)
C73 0.028(7) 0.095(14) 0.076(11) 0.023(9) -0.006(6) -0.008(7)
C74 0.039(8) 0.094(15) 0.077(12) 0.036(10) -0.017(7) 0.000(8)
C75 0.031(6) 0.057(11) 0.079(10) 0.030(8) 0.019(6) 0.005(6)
C76 0.060(10) 0.093(15) 0.079(11) 0.024(10) 0.049(8) -0.001(9)
C77 0.077(11) 0.097(16) 0.055(10) 0.006(9) 0.026(8) -0.014(10)
C78 0.081(11) 0.096(15) 0.026(8) 0.012(8) -0.005(7) 0.022(10)
C79 0.068(10) 0.081(14) 0.061(11) -0.017(9) -0.046(8) 0.017(9)
C80 0.044(7) 0.037(10) 0.059(10) -0.002(7) -0.014(6) 0.010(6)
C81 0.043(7) 0.026(10) 0.080(11) 0.000(7) 0.021(7) 0.011(6)
C82 0.078(10) 0.037(11) 0.044(8) -0.015(7) 0.010(7) 0.004(7)
C83 0.066(9) 0.096(15) 0.031(8) -0.005(8) -0.015(6) -0.012(9)
C84 0.051(7) 0.066(12) 0.037(8) 0.028(7) -0.014(6) -0.005(7)
C85 0.053(9) 0.095(16) 0.088(12) 0.053(11) -0.004(8) 0.017(9)
C86 0.044(8) 0.072(13) 0.116(14) 0.052(11) -0.018(8) 0.002(8)
C87 0.057(9) 0.024(11) 0.132(16) 0.012(9) 0.020(9) -0.011(7)
C88 0.073(10) 0.008(10) 0.112(15) -0.015(9) 0.006(9) -0.008(7)
C89 0.060(9) 0.064(13) 0.067(11) -0.028(9) -0.012(7) 0.003(8)
C90 0.062(9) 0.082(15) 0.043(9) -0.008(8) -0.021(7) 0.005(9)
K4 0.0395(15) 0.040(2) 0.061(2) 0.0085(15) 0.0037(13) -0.0005(13)
N7 0.051(6) 0.042(9) 0.064(7) 0.013(6) -0.004(5) -0.007(5)
N8 0.107(12) 0.107(15) 0.068(10) -0.019(9) -0.036(8) 0.013(10)
O19 0.067(6) 0.067(8) 0.052(6) -0.010(5) 0.000(4) -0.015(5)
O20 0.080(7) 0.048(8) 0.070(7) 0.008(6) 0.016(5) -0.002(5)
O21 0.046(6) 0.105(11) 0.104(9) -0.031(8) 0.020(6) -0.023(6)
O22 0.055(5) 0.071(8) 0.067(6) 0.012(6) 0.003(4) -0.018(5)
O23 0.057(5) 0.036(7) 0.048(6) -0.007(4) 0.004(4) -0.001(4)
O24 0.120(9) 0.085(11) 0.045(6) -0.011(6) -0.003(6) -0.005(7)
C91 0.069(10) 0.041(13) 0.109(14) 0.021(10) 0.003(9) 0.012(8)
C92 0.096(12) 0.069(14) 0.036(9) 0.002(8) -0.023(8) -0.010(9)
C93 0.061(9) 0.052(13) 0.091(13) -0.027(10) 0.003(8) -0.016(8)
C94 0.053(9) 0.070(14) 0.111(15) -0.002(11) 0.016(9) 0.011(8)
C95 0.091(12) 0.062(14) 0.054(10) 0.025(8) -0.007(8) 0.010(9)
C96 0.121(16) 0.066(16) 0.069(11) 0.010(10) 0.007(10) 0.036(11)
C97 0.099(13) 0.107(16) 0.127(16) -0.034(13) -0.078(13) 0.039(12)
C98 0.029(7) 0.101(17) 0.18(2) 0.004(15) -0.023(10) 0.014(8)
C99 0.056(10) 0.067(15) 0.145(19) -0.011(13) 0.004(11) -0.016(9)
C100 0.060(9) 0.063(13) 0.085(12) -0.018(9) 0.015(8) -0.034(8)
C101 0.081(10) 0.075(13) 0.050(9) 0.019(8) -0.007(7) -0.003(8)
C102 0.093(11) 0.083(14) 0.044(9) 0.012(8) -0.018(7) -0.017(9)
C103 0.052(8) 0.078(14) 0.075(11) -0.011(9) -0.021(7) 0.027(8)
C104 0.033(7) 0.039(11) 0.117(14) -0.020(9) 0.015(8) -0.001(6)
C105 0.123(14) 0.033(11) 0.053(10) 0.009(7) 0.009(9) 0.006(9)
C106 0.150(19) 0.046(15) 0.110(17) -0.042(12) 0.008(14) -0.002(12)
C107 0.151(19) 0.102(19) 0.085(14) -0.015(13) -0.084(14) 0.026(14)
C108 0.137(16) 0.112(18) 0.059(11) -0.025(11) -0.037(11) 0.059(13)
C109 0.069(9) 0.095(16) 0.046(9) 0.029(9) 0.001(7) -0.004(9)
C110 0.068(9) 0.080(14) 0.053(9) 0.022(8) -0.010(7) -0.019(8)
C111 0.087(11) 0.094(17) 0.054(10) -0.009(10) -0.010(8) -0.012(10)
C112 0.133(16) 0.076(17) 0.058(11) 0.026(11) -0.023(10) 0.016(12)
C113 0.169(19) 0.047(15) 0.062(12) 0.005(10) 0.020(12) 0.020(12)
C114 0.096(12) 0.073(16) 0.068(12) -0.007(10) 0.001(9) -0.001(9)
F1 0.129(9) 0.141(11) 0.087(7) 0.040(7) -0.026(6) -0.033(7)
C115 0.175(16) 0.187(17) 0.184(17) -0.011(12) 0.010(12) -0.012(11)
C116 0.152(13) 0.147(14) 0.165(14) 0.012(11) 0.006(11) 0.021(11)
C117 0.122(12) 0.146(14) 0.167(14) 0.012(11) -0.023(10) -0.014(10)
C118 0.23(2) 0.25(2) 0.25(2) 0.011(13) -0.001(12) 0.009(12)
C119 0.169(15) 0.161(16) 0.167(15) -0.021(12) -0.014(11) -0.005(11)
C120 0.157(14) 0.144(15) 0.153(14) 0.019(11) 0.003(11) 0.000(11)
F2 0.30(2) 0.39(3) 0.34(2) 0.04(2) -0.03(2) 0.033(19)

loop_
_atom_type_symbol
_atom_type_description
_atom_type_scat_dispersion_real
_atom_type_scat_dispersion_imag
_atom_type_scat_source
C C 0.0033 0.0016 'International Tables Vol C Tables 4.2.6.8 and 6.1.1.4'
H H 0.0000 0.0000 'International Tables Vol C Tables 4.2.6.8 and 6.1.1.4'
N N 0.0061 0.0033 'International Tables Vol C Tables 4.2.6.8 and 6.1.1.4'
O O 0.0106 0.0060 'International Tables Vol C Tables 4.2.6.8 and 6.1.1.4'
K K 0.2009 0.2494 'International Tables Vol C Tables 4.2.6.8 and 6.1.1.4'
Si Si 0.0817 0.0704 'International Tables Vol C Tables 4.2.6.8 and 6.1.1.4'
F F 0.0171 0.0103 'International Tables Vol C Tables 4.2.6.8 and 6.1.1.4'

loop_
_geom_angle_atom_site_label_1
_geom_angle_atom_site_label_2
_geom_angle_atom_site_label_3
_geom_angle
Si10 Si1 Si2 124.62(19)
Si10 Si1 Si5 111.5(2)
Si2 Si1 Si5 114.26(19)
Si10 Si1 Si6 110.6(2)
Si2 Si1 Si6 60.97(17)
Si5 Si1 Si6 69.87(18)
Si10 Si1 Si4 126.20(18)
Si2 Si1 Si4 102.40(18)
Si5 Si1 Si4 61.75(17)
Si6 Si1 Si4 114.57(19)
Si3 Si2 Si1 77.30(15)
Si3 Si2 Si6 97.83(18)
Si1 Si2 Si6 60.10(16)
Si3 Si2 Si7 58.86(14)
Si1 Si2 Si7 98.05(18)
Si6 Si2 Si7 62.29(17)
Si14 Si3 Si2 121.06(19)
Si14 Si3 Si4 121.46(19)
Si2 Si3 Si4 103.29(18)
Si14 Si3 Si8 118.00(18)
Si2 Si3 Si8 115.8(2)
Si4 Si3 Si8 62.46(15)
Si14 Si3 Si7 117.60(19)
Si2 Si3 Si7 63.16(16)
Si4 Si3 Si7 115.6(2)
Si8 Si3 Si7 69.25(17)
Si3 Si4 Si1 76.66(14)
Si3 Si4 Si5 96.78(18)
Si1 Si4 Si5 58.88(16)
Si3 Si4 Si8 58.83(14)
Si1 Si4 Si8 97.86(18)
Si5 Si4 Si8 62.63(17)
Si1 Si5 Si9 104.9(2)
Si1 Si5 Si4 59.36(16)
Si9 Si5 Si4 112.3(2)
Si1 Si5 Si8 95.61(19)
Si9 Si5 Si8 58.60(17)
Si4 Si5 Si8 58.75(16)
Si1 Si5 Si6 55.23(15)
Si9 Si5 Si6 55.90(16)
Si4 Si5 Si6 101.76(18)
Si8 Si5 Si6 89.93(16)
Si1 Si6 Si2 58.93(16)
Si1 Si6 Si9 104.50(19)
Si2 Si6 Si9 112.5(2)
Si1 Si6 Si7 96.01(18)
Si2 Si6 Si7 60.29(16)
Si9 Si6 Si7 57.52(17)
Si1 Si6 Si5 54.89(15)
Si2 Si6 Si5 101.32(18)
Si9 Si6 Si5 55.81(16)
Si7 Si6 Si5 89.32(17)
Si3 Si7 Si9 104.72(19)
Si3 Si7 Si2 57.98(14)
Si9 Si7 Si2 111.4(2)
Si3 Si7 Si6 94.00(17)
Si9 Si7 Si6 59.19(18)
Si2 Si7 Si6 57.42(16)
Si3 Si7 Si8 55.08(13)
Si9 Si7 Si8 56.87(17)
Si2 Si7 Si8 101.11(16)
Si6 Si7 Si8 90.99(17)
Si3 Si8 Si9 103.77(19)
Si3 Si8 Si4 58.71(14)
Si9 Si8 Si4 111.9(2)
Si3 Si8 Si5 94.10(17)
Si9 Si8 Si5 58.34(17)
Si4 Si8 Si5 58.62(16)
Si3 Si8 Si7 55.67(13)
Si9 Si8 Si7 55.20(16)
Si4 Si8 Si7 102.40(16)
Si5 Si8 Si7 89.74(17)
Si7 Si9 Si5 100.3(2)
Si7 Si9 Si6 63.29(17)
Si5 Si9 Si6 68.29(17)
Si7 Si9 Si8 67.93(17)
Si5 Si9 Si8 63.06(17)
Si6 Si9 Si8 100.0(2)
Si13 Si10 Si12 112.6(2)
Si13 Si10 Si11 109.1(2)
Si12 Si10 Si11 107.6(2)
Si13 Si10 Si1 105.40(19)
Si12 Si10 Si1 114.6(2)
Si11 Si10 Si1 107.3(2)
C1 Si11 C3 106.0(8)
C1 Si11 C2 106.3(9)
C3 Si11 C2 110.6(12)
C1 Si11 Si10 111.4(5)
C3 Si11 Si10 111.0(7)
C2 Si11 Si10 111.4(8)
Si11 C1 H1A 109.5
Si11 C1 H1B 109.5
H1A C1 H1B 109.5
Si11 C1 H1C 109.5
H1A C1 H1C 109.5
H1B C1 H1C 109.5
Si11 C2 H2A 109.5
Si11 C2 H2B 109.5
H2A C2 H2B 109.5
Si11 C2 H2C 109.5
H2A C2 H2C 109.5
H2B C2 H2C 109.5
Si11 C3 H3A 109.5
Si11 C3 H3B 109.5
H3A C3 H3B 109.5
Si11 C3 H3C 109.5
H3A C3 H3C 109.5
H3B C3 H3C 109.5
C6 Si12 C5 109.9(8)
C6 Si12 C4 108.3(7)
C5 Si12 C4 106.7(7)
C6 Si12 Si10 108.8(5)
C5 Si12 Si10 111.8(5)
C4 Si12 Si10 111.3(6)
Si12 C4 H4A 109.5
Si12 C4 H4B 109.5
H4A C4 H4B 109.5
Si12 C4 H4C 109.5
H4A C4 H4C 109.5
H4B C4 H4C 109.5
Si12 C5 H5A 109.5
Si12 C5 H5B 109.5
H5A C5 H5B 109.5
Si12 C5 H5C 109.5
H5A C5 H5C 109.5
H5B C5 H5C 109.5
Si12 C6 H6A 109.5
Si12 C6 H6B 109.5
H6A C6 H6B 109.5
Si12 C6 H6C 109.5
H6A C6 H6C 109.5
H6B C6 H6C 109.5
C8 Si13 C9 109.4(10)
C8 Si13 C7 108.4(10)
C9 Si13 C7 107.3(9)
C8 Si13 Si10 110.9(7)
C9 Si13 Si10 110.4(5)
C7 Si13 Si10 110.5(6)
Si13 C7 H7A 109.5
Si13 C7 H7B 109.5
H7A C7 H7B 109.5
Si13 C7 H7C 109.5
H7A C7 H7C 109.5
H7B C7 H7C 109.5
Si13 C8 H8A 109.5
Si13 C8 H8B 109.5
H8A C8 H8B 109.5
Si13 C8 H8C 109.5
H8A C8 H8C 109.5
H8B C8 H8C 109.5
Si13 C9 H9A 109.5
Si13 C9 H9B 109.5
H9A C9 H9B 109.5
Si13 C9 H9C 109.5
H9A C9 H9C 109.5
H9B C9 H9C 109.5
Si36 Si14 Si37 123.0(19)
Si36 Si14 Si35 109.7(18)
Si37 Si14 Si35 113.2(13)
Si36 Si14 Si3 96.7(15)
Si37 Si14 Si3 106.6(10)
Si35 Si14 Si3 104.5(11)
Si3 Si14 Si15 112.7(4)
Si3 Si14 Si16 103.3(3)
Si15 Si14 Si16 107.5(4)
Si3 Si14 Si17 117.8(4)
Si15 Si14 Si17 106.4(3)
Si16 Si14 Si17 108.7(4)
C11A Si15 C12A 109.5(11)
C11A Si15 C10A 106.8(11)
C12A Si15 C10A 108.1(12)
C11A Si15 Si14 110.9(9)
C12A Si15 Si14 110.3(8)
C10A Si15 Si14 111.0(8)
Si15 C10A H10A 109.5
Si15 C10A H10B 109.5
H10A C10A H10B 109.5
Si15 C10A H10C 109.5
H10A C10A H10C 109.5
H10B C10A H10C 109.5
Si15 C11A H11A 109.5
Si15 C11A H11B 109.5
H11A C11A H11B 109.5
Si15 C11A H11C 109.5
H11A C11A H11C 109.5
H11B C11A H11C 109.5
Si15 C12A H12A 109.5
Si15 C12A H12B 109.5
H12A C12A H12B 109.5
Si15 C12A H12C 109.5
H12A C12A H12C 109.5
H12B C12A H12C 109.5
C11B Si35 C12B 109(2)
C11B Si35 C10B 110(2)
C12B Si35 C10B 114(2)
C11B Si35 Si14 103(2)
C12B Si35 Si14 118(2)
C10B Si35 Si14 102(2)
Si35 C10B H10D 109.5
Si35 C10B H10E 109.5
H10D C10B H10E 109.5
Si35 C10B H10F 109.5
H10D C10B H10F 109.5
H10E C10B H10F 109.5
Si35 C11B H11D 109.5
Si35 C11B H11E 109.5
H11D C11B H11E 109.5
Si35 C11B H11F 109.5
H11D C11B H11F 109.5
H11E C11B H11F 109.5
Si35 C12B H12D 109.5
Si35 C12B H12E 109.5
H12D C12B H12E 109.5
Si35 C12B H12F 109.5
H12D C12B H12F 109.5
H12E C12B H12F 109.5
C14A Si16 C15A 112.9(12)
C14A Si16 C13A 107.3(12)
C15A Si16 C13A 106.1(11)
C14A Si16 Si14 110.1(9)
C15A Si16 Si14 112.0(9)
C13A Si16 Si14 108.1(7)
Si16 C13A H13A 109.5
Si16 C13A H13B 109.5
H13A C13A H13B 109.5
Si16 C13A H13C 109.5
H13A C13A H13C 109.5
H13B C13A H13C 109.5
Si16 C14A H14A 109.5
Si16 C14A H14B 109.5
H14A C14A H14B 109.5
Si16 C14A H14C 109.5
H14A C14A H14C 109.5
H14B C14A H14C 109.5
Si16 C15A H15A 109.5
Si16 C15A H15B 109.5
H15A C15A H15B 109.5
Si16 C15A H15C 109.5
H15A C15A H15C 109.5
H15B C15A H15C 109.5
C14B Si36 C15B 112(2)
C14B Si36 C13B 108(2)
C15B Si36 C13B 109(2)
C14B Si36 Si14 107(5)
C15B Si36 Si14 106(4)
C13B Si36 Si14 115(4)
Si36 C13B H13D 109.5
Si36 C13B H13E 109.5
H13D C13B H13E 109.5
Si36 C13B H13F 109.5
H13D C13B H13F 109.5
H13E C13B H13F 109.5
Si36 C14B H14D 109.5
Si36 C14B H14E 109.5
H14D C14B H14E 109.5
Si36 C14B H14F 109.5
H14D C14B H14F 109.5
H14E C14B H14F 109.5
Si36 C15B H15D 109.5
Si36 C15B H15E 109.5
H15D C15B H15E 109.5
Si36 C15B H15F 109.5
H15D C15B H15F 109.5
H15E C15B H15F 109.5
C17A Si17 C18A 111.1(13)
C17A Si17 C16A 109.6(12)
C18A Si17 C16A 106.5(11)
C17A Si17 Si14 110.4(9)
C18A Si17 Si14 110.2(15)
C16A Si17 Si14 109.0(8)
Si17 C16A H16A 109.5
Si17 C16A H16B 109.5
H16A C16A H16B 109.5
Si17 C16A H16C 109.5
H16A C16A H16C 109.5
H16B C16A H16C 109.5
Si17 C17A H17A 109.5
Si17 C17A H17B 109.5
H17A C17A H17B 109.5
Si17 C17A H17C 109.5
H17A C17A H17C 109.5
H17B C17A H17C 109.5
Si17 C18A H18A 109.5
Si17 C18A H18B 109.5
H18A C18A H18B 109.5
Si17 C18A H18C 109.5
H18A C18A H18C 109.5
H18B C18A H18C 109.5
C17B Si37 C18B 110(2)
C17B Si37 C16B 108.2(19)
C18B Si37 C16B 108(2)
C17B Si37 Si14 111(2)
C18B Si37 Si14 114(4)
C16B Si37 Si14 105(2)
Si37 C16B H16D 109.5
Si37 C16B H16E 109.5
H16D C16B H16E 109.5
Si37 C16B H16F 109.5
H16D C16B H16F 109.5
H16E C16B H16F 109.5
Si37 C17B H17D 109.5
Si37 C17B H17E 109.5
H17D C17B H17E 109.5
Si37 C17B H17F 109.5
H17D C17B H17F 109.5
H17E C17B H17F 109.5
Si37 C18B H18D 109.5
Si37 C18B H18E 109.5
H18D C18B H18E 109.5
Si37 C18B H18F 109.5
H18D C18B H18F 109.5
H18E C18B H18F 109.5
Si27 Si18 Si21 123.6(2)
Si27 Si18 Si19 126.9(2)
Si21 Si18 Si19 103.1(2)
Si27 Si18 Si22 109.2(2)
Si21 Si18 Si22 61.74(18)
Si19 Si18 Si22 114.8(2)
Si27 Si18 Si23 111.6(2)
Si21 Si18 Si23 113.2(2)
Si19 Si18 Si23 63.5(2)
Si22 Si18 Si23 67.2(2)
Si20 Si19 Si18 76.44(16)
Si20 Si19 Si24 60.04(16)
Si18 Si19 Si24 96.9(2)
Si20 Si19 Si23 96.2(2)
Si18 Si19 Si23 58.56(18)
Si24 Si19 Si23 60.6(2)
Si31 Si20 Si19 125.3(2)
Si31 Si20 Si21 120.6(2)
Si19 Si20 Si21 103.5(2)
Si31 Si20 Si24 118.0(2)
Si19 Si20 Si24 61.86(18)
Si21 Si20 Si24 113.7(2)
Si31 Si20 Si25 114.7(2)
Si19 Si20 Si25 114.2(2)
Si21 Si20 Si25 61.41(16)
Si24 Si20 Si25 68.23(19)
Si18 Si21 Si20 76.79(16)
Si18 Si21 Si25 97.52(19)
Si20 Si21 Si25 60.13(16)
Si18 Si21 Si22 59.97(18)
Si20 Si21 Si22 98.2(2)
Si25 Si21 Si22 61.61(19)
Si26 Si22 Si18 106.4(2)
Si26 Si22 Si21 112.8(3)
Si18 Si22 Si21 58.29(17)
Si26 Si22 Si25 58.1(2)
Si18 Si22 Si25 94.8(2)
Si21 Si22 Si25 59.18(18)
Si26 Si22 Si23 56.78(19)
Si18 Si22 Si23 56.44(17)
Si21 Si22 Si23 102.4(2)
Si25 Si22 Si23 89.7(2)
Si18 Si23 Si26 105.9(2)
Si18 Si23 Si24 95.0(2)
Si26 Si23 Si24 60.1(2)
Si18 Si23 Si19 57.92(18)
Si26 Si23 Si19 113.2(3)
Si24 Si23 Si19 58.4(2)
Si18 Si23 Si22 56.39(16)
Si26 Si23 Si22 56.26(18)
Si24 Si23 Si22 91.4(2)
Si19 Si23 Si22 102.3(2)
Si20 Si24 Si19 58.10(16)
Si20 Si24 Si26 104.4(2)
Si19 Si24 Si26 113.7(2)
Si20 Si24 Si23 95.19(19)
Si19 Si24 Si23 61.0(2)
Si26 Si24 Si23 58.0(2)
Si20 Si24 Si25 55.90(15)
Si19 Si24 Si25 101.85(18)
Si26 Si24 Si25 54.57(19)
Si23 Si24 Si25 88.4(2)
Si26 Si25 Si20 107.1(2)
Si26 Si25 Si21 113.5(2)
Si20 Si25 Si21 58.46(15)
Si26 Si25 Si22 58.8(2)
Si20 Si25 Si22 95.55(19)
Si21 Si25 Si22 59.21(17)
Si26 Si25 Si24 57.7(2)
Si20 Si25 Si24 55.87(16)
Si21 Si25 Si24 101.98(17)
Si22 Si25 Si24 90.47(19)
Si25 Si26 Si22 63.1(2)
Si25 Si26 Si23 98.7(2)
Si22 Si26 Si23 66.96(19)
Si25 Si26 Si24 67.8(2)
Si22 Si26 Si24 98.9(2)
Si23 Si26 Si24 61.9(2)
Si29 Si27 Si18 104.7(3)
Si29 Si27 Si30 111.2(3)
Si18 Si27 Si30 106.5(2)
Si29 Si27 Si28 111.2(3)
Si18 Si27 Si28 117.2(3)
Si30 Si27 Si28 106.1(3)
C21A Si28 C20 103.9(13)
C21B Si28 C20 59(4)
C21A Si28 C19 106.8(13)
C21B Si28 C19 134(4)
C20 Si28 C19 110.5(10)
C21A Si28 Si27 113.5(9)
C21B Si28 Si27 116(4)
C20 Si28 Si27 112.7(7)
C19 Si28 Si27 109.2(7)
Si28 C19 H19A 109.5
Si28 C19 H19B 109.5
H19A C19 H19B 109.5
Si28 C19 H19C 109.5
H19A C19 H19C 109.5
H19B C19 H19C 109.5
C21B C20 Si28 56.6(16)
C21B C20 H20A 109.5
Si28 C20 H20A 165.9
C21B C20 H20B 109.5
Si28 C20 H20B 79.4
H20A C20 H20B 109.5
C21B C20 H20C 109.5
Si28 C20 H20C 76.3
H20A C20 H20C 109.5
H20B C20 H20C 109.5
Si28 C20 H21F 87.5
H20A C20 H21F 78.6
H20B C20 H21F 121.1
H20C C20 H21F 122.7
Si28 C21A H21A 109.6
Si28 C21A H21B 109.6
H21A C21A H21B 109.5
Si28 C21A H21C 109.2
H21A C21A H21C 109.5
H21B C21A H21C 109.5
Si28 C21B C20 64(2)
Si28 C21B H21D 109.4
C20 C21B H21D 124.7
Si28 C21B H21E 110.1
C20 C21B H21E 124.5
H21D C21B H21E 109.5
Si28 C21B H21F 108.8
H21D C21B H21F 109.5
H21E C21B H21F 109.5
C23A Si29 C22A 109.0(10)
C23A Si29 C24A 109.1(9)
C22A Si29 C24A 107.6(8)
C23A Si29 Si27 110.2(6)
C22A Si29 Si27 107.9(6)
C24A Si29 Si27 113.0(6)
Si29 C22A H22A 109.5
Si29 C22A H22B 109.5
H22A C22A H22B 109.5
Si29 C22A H22C 109.5
H22A C22A H22C 109.5
H22B C22A H22C 109.5
Si29 C23A H23A 109.5
Si29 C23A H23B 109.5
H23A C23A H23B 109.5
Si29 C23A H23C 109.5
H23A C23A H23C 109.5
H23B C23A H23C 109.5
Si29 C24A H24A 109.5
Si29 C24A H24B 109.5
H24A C24A H24B 109.5
Si29 C24A H24C 109.5
H24A C24A H24C 109.5
H24B C24A H24C 109.5
C23B Si38 C24B 113(2)
C23B Si38 C22B 109(2)
C24B Si38 C22B 109.2(18)
Si38 C22B H22D 109.5
Si38 C22B H22E 109.5
H22D C22B H22E 109.5
Si38 C22B H22F 109.5
H22D C22B H22F 109.5
H22E C22B H22F 109.5
Si38 C23B H23D 109.5
Si38 C23B H23E 109.5
H23D C23B H23E 109.5
Si38 C23B H23F 109.5
H23D C23B H23F 109.5
H23E C23B H23F 109.5
Si38 C24B H24D 109.5
Si38 C24B H24E 109.5
H24D C24B H24E 109.5
Si38 C24B H24F 109.5
H24D C24B H24F 109.5
H24E C24B H24F 109.5
C25 Si30 C26 107.0(7)
C25 Si30 C27 108.3(8)
C26 Si30 C27 106.0(9)
C25 Si30 Si27 112.0(6)
C26 Si30 Si27 112.5(5)
C27 Si30 Si27 110.7(6)
Si30 C25 H25A 109.5
Si30 C25 H25B 109.5
H25A C25 H25B 109.5
Si30 C25 H25C 109.5
H25A C25 H25C 109.5
H25B C25 H25C 109.5
Si30 C26 H26A 109.5
Si30 C26 H26B 109.5
H26A C26 H26B 109.5
Si30 C26 H26C 109.5
H26A C26 H26C 109.5
H26B C26 H26C 109.5
Si30 C27 H27A 109.5
Si30 C27 H27B 109.5
H27A C27 H27B 109.5
Si30 C27 H27C 109.5
H27A C27 H27C 109.5
H27B C27 H27C 109.5
Si20 Si31 Si32 117.8(4)
Si20 Si31 Si34 109.8(2)
Si32 Si31 Si34 106.7(4)
Si20 Si31 Si33 105.3(2)
Si32 Si31 Si33 108.5(4)
Si34 Si31 Si33 108.5(2)
Si20 Si31 Si39 105.2(7)
Si34 Si31 Si39 117.5(6)
Si33 Si31 Si39 109.9(8)
C28A Si32 C30A 107.9(13)
C28A Si32 C29A 107.8(14)
C30A Si32 C29A 107.8(18)
C28A Si32 Si31 111.8(10)
C30A Si32 Si31 111.7(8)
C29A Si32 Si31 109.6(10)
Si32 C28A H28A 114.8
Si32 C28A H28B 102.4
H28A C28A H28B 109.5
Si32 C28A H28C 111.0
H28A C28A H28C 109.5
H28B C28A H28C 109.5
Si32 C29A H29A 109.5
Si32 C29A H29B 109.5
H29A C29A H29B 109.5
Si32 C29A H29C 109.5
H29A C29A H29C 109.5
H29B C29A H29C 109.5
Si32 C30A H30A 109.5
Si32 C30A H30B 109.5
H30A C30A H30B 109.5
Si32 C30A H30C 109.5
H30A C30A H30C 109.5
H30B C30A H30C 109.5
C30B Si39 C28B 107(3)
C30B Si39 C29B 106(4)
C28B Si39 C29B 114(3)
C30B Si39 Si31 110.6(19)
C28B Si39 Si31 112(2)
C29B Si39 Si31 107(2)
Si39 C28B H28D 123.5
Si39 C28B H28E 106.4
H28D C28B H28E 109.5
Si39 C28B H28F 97.5
H28D C28B H28F 109.5
H28E C28B H28F 109.5
Si39 C29B H29D 109.5
Si39 C29B H29E 109.5
H29D C29B H29E 109.5
Si39 C29B H29F 109.5
H29D C29B H29F 109.5
H29E C29B H29F 109.5
Si39 C30B H30D 109.5
Si39 C30B H30E 109.5
H30D C30B H30E 109.5
Si39 C30B H30F 109.5
H30D C30B H30F 109.5
H30E C30B H30F 109.5
C32 Si33 C31 110.7(12)
C32 Si33 C33 108.4(13)
C31 Si33 C33 97.8(12)
C32 Si33 Si31 112.7(8)
C31 Si33 Si31 114.5(6)
C33 Si33 Si31 111.8(8)
Si33 C31 H31A 109.5
Si33 C31 H31B 109.5
H31A C31 H31B 109.5
Si33 C31 H31C 109.5
H31A C31 H31C 109.5
H31B C31 H31C 109.5
Si33 C32 H32A 109.5
Si33 C32 H32B 109.5
H32A C32 H32B 109.5
Si33 C32 H32C 109.5
H32A C32 H32C 109.5
H32B C32 H32C 109.5
Si33 C33 H33A 109.5
Si33 C33 H33B 109.5
H33A C33 H33B 109.5
Si33 C33 H33C 109.5
H33A C33 H33C 109.5
H33B C33 H33C 109.5
C36A Si34 C34 108.9(17)
C35B Si34 C34 123.9(14)
C36A Si34 C35A 110.7(17)
C34 Si34 C35A 97.8(13)
C35B Si34 C36B 98.2(19)
C34 Si34 C36B 102.3(17)
C36A Si34 Si31 119.3(13)
C35B Si34 Si31 113.4(11)
C34 Si34 Si31 111.9(6)
C35A Si34 Si31 106.1(9)
C36B Si34 Si31 102.8(12)
Si34 C34 H34A 109.5
Si34 C34 H34B 109.5
H34A C34 H34B 109.5
Si34 C34 H34C 109.5
H34A C34 H34C 109.5
H34B C34 H34C 109.5
Si34 C35A H35A 109.5
Si34 C35A H35B 109.5
H35A C35A H35B 109.5
Si34 C35A H35C 109.5
H35A C35A H35C 109.5
H35B C35A H35C 109.5
Si34 C36A H36A 109.5
Si34 C36A H36B 109.5
H36A C36A H36B 109.5
Si34 C36A H36C 109.5
H36A C36A H36C 109.5
H36B C36A H36C 109.5
Si34 C35B H35D 109.5
Si34 C35B H35E 109.5
H35D C35B H35E 109.5
Si34 C35B H35F 109.5
H35D C35B H35F 109.5
H35E C35B H35F 109.5
Si34 C36B H36D 109.5
Si34 C36B H36E 109.5
H36D C36B H36E 109.5
Si34 C36B H36F 109.5
H36D C36B H36F 109.5
H36E C36B H36F 109.5
O1 K1 O3 134.2(3)
O1 K1 O5 102.5(3)
O3 K1 O5 119.4(3)
O1 K1 O4 98.8(3)
O3 K1 O4 60.1(3)
O5 K1 O4 97.5(3)
O1 K1 O6 121.2(3)
O3 K1 O6 97.2(3)
O5 K1 O6 59.2(3)
O4 K1 O6 136.1(3)
O1 K1 O2 59.3(3)
O3 K1 O2 92.9(3)
O5 K1 O2 141.6(3)
O4 K1 O2 117.5(3)
O6 K1 O2 99.3(3)
O1 K1 N1 63.4(3)
O3 K1 N1 121.0(3)
O5 K1 N1 60.7(3)
O4 K1 N1 61.6(3)
O6 K1 N1 118.9(4)
O2 K1 N1 121.8(3)
O1 K1 N2 117.2(3)
O3 K1 N2 59.1(3)
O5 K1 N2 118.5(3)
O4 K1 N2 118.7(3)
O6 K1 N2 60.3(3)
O2 K1 N2 58.9(3)
N1 K1 N2 179.2(4)
C48 N1 C49 106.8(12)
C48 N1 C37 109.9(12)
C49 N1 C37 112.2(11)
C48 N1 K1 111.1(7)
C49 N1 K1 111.5(9)
C37 N1 K1 105.4(8)
C43 N2 C54 110.4(12)
C43 N2 C42 109.1(12)
C54 N2 C42 110.7(12)
C43 N2 K1 107.3(8)
C54 N2 K1 108.4(8)
C42 N2 K1 110.8(8)
C38 O1 C39 106.0(13)
C38 O1 K1 112.8(8)
C39 O1 K1 117.0(8)
C41 O2 C40 112.4(11)
C41 O2 K1 117.9(8)
C40 O2 K1 112.2(7)
C44 O3 C45 112.6(10)
C44 O3 K1 120.9(8)
C45 O3 K1 112.7(6)
C46 O4 C47 114.3(10)
C46 O4 K1 114.1(8)
C47 O4 K1 113.2(8)
C50 O5 C51 106.4(12)
C50 O5 K1 114.0(8)
C51 O5 K1 115.0(8)
C52 O6 C53 111.8(14)
C52 O6 K1 116.0(10)
C53 O6 K1 118.1(10)
N1 C37 C38 114.6(11)
N1 C37 H37A 108.6
C38 C37 H37A 108.6
N1 C37 H37B 108.6
C38 C37 H37B 108.6
H37A C37 H37B 107.6
O1 C38 C37 108.3(14)
O1 C38 H38A 110.0
C37 C38 H38A 110.0
O1 C38 H38B 110.0
C37 C38 H38B 110.0
H38A C38 H38B 108.4
O1 C39 C40 106.7(13)
O1 C39 H39A 110.4
C40 C39 H39A 110.4
O1 C39 H39B 110.4
C40 C39 H39B 110.4
H39A C39 H39B 108.6
O2 C40 C39 107.8(12)
O2 C40 H40A 110.2
C39 C40 H40A 110.2
O2 C40 H40B 110.2
C39 C40 H40B 110.2
H40A C40 H40B 108.5
O2 C41 C42 108.5(13)
O2 C41 H41A 110.0
C42 C41 H41A 110.0
O2 C41 H41B 110.0
C42 C41 H41B 110.0
H41A C41 H41B 108.4
N2 C42 C41 113.4(11)
N2 C42 H42A 108.9
C41 C42 H42A 108.9
N2 C42 H42B 108.9
C41 C42 H42B 108.9
H42A C42 H42B 107.7
N2 C43 C44 114.7(13)
N2 C43 H43A 108.6
C44 C43 H43A 108.6
N2 C43 H43B 108.6
C44 C43 H43B 108.6
H43A C43 H43B 107.6
O3 C44 C43 109.2(12)
O3 C44 H44A 109.8
C43 C44 H44A 109.8
O3 C44 H44B 109.8
C43 C44 H44B 109.8
H44A C44 H44B 108.3
C46 C45 O3 109.3(12)
C46 C45 H45A 109.8
O3 C45 H45A 109.8
C46 C45 H45B 109.8
O3 C45 H45B 109.8
H45A C45 H45B 108.3
O4 C46 C45 113.9(12)
O4 C46 H46A 108.8
C45 C46 H46A 108.8
O4 C46 H46B 108.8
C45 C46 H46B 108.8
H46A C46 H46B 107.7
O4 C47 C48 106.9(12)
O4 C47 H47A 110.3
C48 C47 H47A 110.3
O4 C47 H47B 110.3
C48 C47 H47B 110.3
H47A C47 H47B 108.6
N1 C48 C47 113.4(12)
N1 C48 H48A 108.9
C47 C48 H48A 108.9
N1 C48 H48B 108.9
C47 C48 H48B 108.9
H48A C48 H48B 107.7
N1 C49 C50 111.4(13)
N1 C49 H49A 109.3
C50 C49 H49A 109.3
N1 C49 H49B 109.3
C50 C49 H49B 109.3
H49A C49 H49B 108.0
O5 C50 C49 106.2(11)
O5 C50 H50A 110.5
C49 C50 H50A 110.5
O5 C50 H50B 110.5
C49 C50 H50B 110.5
H50A C50 H50B 108.7
O5 C51 C52 107.2(14)
O5 C51 H51A 110.3
C52 C51 H51A 110.3
O5 C51 H51B 110.3
C52 C51 H51B 110.3
H51A C51 H51B 108.5
O6 C52 C51 109.6(16)
O6 C52 H52A 109.7
C51 C52 H52A 109.7
O6 C52 H52B 109.7
C51 C52 H52B 109.7
H52A C52 H52B 108.2
O6 C53 C54 112.0(14)
O6 C53 H53A 109.2
C54 C53 H53A 109.2
O6 C53 H53B 109.2
C54 C53 H53B 109.2
H53A C53 H53B 107.9
N2 C54 C53 114.0(13)
N2 C54 H54A 108.7
C53 C54 H54A 108.7
N2 C54 H54B 108.7
C53 C54 H54B 108.7
H54A C54 H54B 107.6
O9 K2 O11 126.7(3)
O9 K2 O8 97.4(3)
O11 K2 O8 131.4(3)
O9 K2 O12 90.4(3)
O11 K2 O12 61.2(3)
O8 K2 O12 104.7(3)
O9 K2 O10 60.7(3)
O11 K2 O10 90.2(3)
O8 K2 O10 133.2(3)
O12 K2 O10 115.4(3)
O9 K2 O7 118.1(3)
O11 K2 O7 106.7(4)
O8 K2 O7 58.4(4)
O12 K2 O7 147.1(4)
O10 K2 O7 93.9(3)
O9 K2 N3 118.9(4)
O11 K2 N3 60.5(4)
O8 K2 N3 118.5(4)
O12 K2 N3 121.3(4)
O10 K2 N3 58.6(3)
O7 K2 N3 60.9(4)
O9 K2 N4 61.6(3)
O11 K2 N4 119.9(3)
O8 K2 N4 60.6(4)
O12 K2 N4 59.3(3)
O10 K2 N4 122.0(3)
O7 K2 N4 118.3(4)
N3 K2 N4 179.1(4)
O9 K2 C69 110.2(5)
O11 K2 C69 21.5(4)
O8 K2 C69 134.0(4)
O12 K2 C69 41.8(3)
O10 K2 C69 92.7(4)
O7 K2 C69 127.8(5)
N3 K2 C69 79.5(4)
N4 K2 C69 101.1(4)
C67 N3 C65 111.1(13)
C67 N3 C55B 83(2)
C65 N3 C55B 131(2)
C67 N3 C55A 117.2(16)
C65 N3 C55A 101.6(14)
C67 N3 K2 106.6(10)
C65 N3 K2 112.8(9)
C55B N3 K2 106.2(18)
C55A N3 K2 107.7(11)
C60 N4 C66 110.9(14)
C60 N4 C72 112.2(14)
C66 N4 C72 108.0(12)
C60 N4 K2 105.5(9)
C66 N4 K2 109.3(9)
C72 N4 K2 110.9(8)
C57 O7 C56A 104.0(18)
C57 O7 C56B 130(4)
C57 O7 K2 111.3(11)
C56A O7 K2 112.4(14)
C56B O7 K2 111(4)
C58 O8 C59 112.4(13)
C58 O8 K2 118.7(10)
C59 O8 K2 117.9(10)
C62 O9 C61 112.9(12)
C62 O9 K2 113.2(8)
C61 O9 K2 114.1(8)
C63 O10 C64 112.2(10)
C63 O10 K2 113.1(8)
C64 O10 K2 116.1(8)
C69 O11 C68 113.4(15)
C69 O11 K2 110.4(9)
C68 O11 K2 119.9(9)
C70 O12 C71 113.8(10)
C70 O12 K2 115.1(10)
C71 O12 K2 112.5(8)
N3 C55A C56A 111.0(17)
N3 C55A H55A 109.4
C56A C55A H55A 109.4
N3 C55A H55B 109.4
C56A C55A H55B 109.4
H55A C55A H55B 108.0
O7 C56A C55A 104(2)
O7 C56A H56A 111.0
C55A C56A H56A 111.0
O7 C56A H56B 111.0
C55A C56A H56B 111.0
H56A C56A H56B 109.0
C56B C55B N3 100(5)
C56B C55B C67 145(5)
N3 C55B C67 46.6(16)
C56B C55B H55C 111.7
N3 C55B H55C 111.7
C67 C55B H55C 93.1
C56B C55B H55D 111.7
N3 C55B H55D 111.7
C67 C55B H55D 79.9
H55C C55B H55D 109.5
C55B C56B O7 116(6)
C55B C56B H56C 108.4
O7 C56B H56C 108.4
C55B C56B H56D 108.4
O7 C56B H56D 108.4
H56C C56B H56D 107.4
O7 C57 C58 111.6(18)
O7 C57 H57A 109.3
C58 C57 H57A 109.3
O7 C57 H57B 109.3
C58 C57 H57B 109.3
H57A C57 H57B 108.0
O8 C58 C57 108.6(15)
O8 C58 H58A 110.0
C57 C58 H58A 110.0
O8 C58 H58B 110.0
C57 C58 H58B 110.0
H58A C58 H58B 108.4
O8 C59 C66 111.2(13)
O8 C59 H59A 109.4
C66 C59 H59A 109.4
O8 C59 H59B 109.4
C66 C59 H59B 109.4
H59A C59 H59B 108.0
N4 C60 C61 114.7(15)
N4 C60 H60A 108.6
C61 C60 H60A 108.6
N4 C60 H60B 108.6
C61 C60 H60B 108.6
H60A C60 H60B 107.6
O9 C61 C60 111.8(14)
O9 C61 H61A 109.3
C60 C61 H61A 109.3
O9 C61 H61B 109.3
C60 C61 H61B 109.3
H61A C61 H61B 107.9
O9 C62 C63 111.5(12)
O9 C62 H62A 109.3
C63 C62 H62A 109.3
O9 C62 H62B 109.3
C63 C62 H62B 109.3
H62A C62 H62B 108.0
O10 C63 C62 109.2(11)
O10 C63 H63A 109.8
C62 C63 H63A 109.8
O10 C63 H63B 109.8
C62 C63 H63B 109.8
H63A C63 H63B 108.3
O10 C64 C65 107.7(12)
O10 C64 H64A 110.2
C65 C64 H64A 110.2
O10 C64 H64B 110.2
C65 C64 H64B 110.2
H64A C64 H64B 108.5
N3 C65 C64 114.6(12)
N3 C65 H65A 108.6
C64 C65 H65A 108.6
N3 C65 H65B 108.6
C64 C65 H65B 108.6
H65A C65 H65B 107.6
N4 C66 C59 113.8(14)
N4 C66 H66A 108.8
C59 C66 H66A 108.8
N4 C66 H66B 108.8
C59 C66 H66B 108.8
H66A C66 H66B 107.7
N3 C67 C68 116.9(14)
N3 C67 C55B 50.4(18)
C68 C67 C55B 152.3(18)
N3 C67 H67A 108.1
C68 C67 H67A 108.1
C55B C67 H67A 99.6
N3 C67 H67B 108.1
C68 C67 H67B 108.1
C55B C67 H67B 63.4
H67A C67 H67B 107.3
O11 C68 C67 109.7(16)
O11 C68 H68A 109.7
C67 C68 H68A 109.7
O11 C68 H68B 109.7
C67 C68 H68B 109.7
H68A C68 H68B 108.2
O11 C69 C70 115.0(18)
O11 C69 K2 48.1(6)
C70 C69 K2 83.2(9)
O11 C69 H69A 108.5
C70 C69 H69A 108.5
K2 C69 H69A 87.1
O11 C69 H69B 108.5
C70 C69 H69B 108.5
K2 C69 H69B 156.3
H69A C69 H69B 107.5
O12 C70 C69 110.6(12)
O12 C70 H70A 109.5
C69 C70 H70A 109.5
O12 C70 H70B 109.5
C69 C70 H70B 109.5
H70A C70 H70B 108.1
O12 C71 C72 109.4(12)
O12 C71 H71A 109.8
C72 C71 H71A 109.8
O12 C71 H71B 109.8
C72 C71 H71B 109.8
H71A C71 H71B 108.2
N4 C72 C71 113.9(12)
N4 C72 H72A 108.8
C71 C72 H72A 108.8
N4 C72 H72B 108.8
C71 C72 H72B 108.8
H72A C72 H72B 107.7
O17 K3 O13 99.5(3)
O17 K3 O16 96.9(3)
O13 K3 O16 96.9(3)
O17 K3 O14 126.3(3)
O13 K3 O14 61.5(3)
O16 K3 O14 132.8(3)
O17 K3 O15 133.9(3)
O13 K3 O15 121.1(3)
O16 K3 O15 60.0(3)
O14 K3 O15 94.1(3)
O17 K3 O18 60.0(3)
O13 K3 O18 136.6(3)
O16 K3 O18 121.7(3)
O14 K3 O18 98.4(3)
O15 K3 O18 96.8(3)
O17 K3 N5 59.5(3)
O13 K3 N5 60.5(3)
O16 K3 N5 61.4(3)
O14 K3 N5 121.6(3)
O15 K3 N5 121.0(3)
O18 K3 N5 119.1(3)
O17 K3 N6 119.5(3)
O13 K3 N6 120.6(3)
O16 K3 N6 118.5(3)
O14 K3 N6 59.5(3)
O15 K3 N6 59.0(3)
O18 K3 N6 59.8(3)
N5 K3 N6 178.8(3)
C84 N5 C85 110.6(11)
C84 N5 C73 108.2(12)
C85 N5 C73 110.8(11)
C84 N5 K3 108.4(7)
C85 N5 K3 110.0(9)
C73 N5 K3 108.7(8)
C79 N6 C90 110.7(11)
C79 N6 C78 108.2(13)
C90 N6 C78 111.5(12)
C79 N6 K3 109.5(7)
C90 N6 K3 108.5(8)
C78 N6 K3 108.4(8)
C74 O13 C75 111.1(10)
C74 O13 K3 116.6(8)
C75 O13 K3 114.4(7)
C77 O14 C76 113.2(13)
C77 O14 K3 117.5(8)
C76 O14 K3 108.7(8)
C80 O15 C81 110.3(9)
C80 O15 K3 116.5(7)
C81 O15 K3 113.9(7)
C82 O16 C83 111.9(11)
C82 O16 K3 114.8(7)
C83 O16 K3 114.0(8)
C87 O17 C86 109.4(12)
C87 O17 K3 119.5(9)
C86 O17 K3 120.7(9)
C88 O18 C89 112.2(12)
C88 O18 K3 109.5(8)
C89 O18 K3 113.0(9)
C74 C73 N5 111.7(12)
C74 C73 H73A 109.3
N5 C73 H73A 109.3
C74 C73 H73B 109.3
N5 C73 H73B 109.3
H73A C73 H73B 108.0
O13 C74 C73 107.6(13)
O13 C74 H74A 110.2
C73 C74 H74A 110.2
O13 C74 H74B 110.2
C73 C74 H74B 110.2
H74A C74 H74B 108.5
O13 C75 C76 106.7(10)
O13 C75 H75A 110.4
C76 C75 H75A 110.4
O13 C75 H75B 110.4
C76 C75 H75B 110.4
H75A C75 H75B 108.6
O14 C76 C75 106.7(13)
O14 C76 H76A 110.4
C75 C76 H76A 110.4
O14 C76 H76B 110.4
C75 C76 H76B 110.4
H76A C76 H76B 108.6
O14 C77 C78 110.4(15)
O14 C77 H77A 109.6
C78 C77 H77A 109.6
O14 C77 H77B 109.6
C78 C77 H77B 109.6
H77A C77 H77B 108.1
C77 C78 N6 113.5(13)
C77 C78 H78A 108.9
N6 C78 H78A 108.9
C77 C78 H78B 108.9
N6 C78 H78B 108.9
H78A C78 H78B 107.7
N6 C79 C80 112.0(13)
N6 C79 H79A 109.2
C80 C79 H79A 109.2
N6 C79 H79B 109.2
C80 C79 H79B 109.2
H79A C79 H79B 107.9
O15 C80 C79 107.3(11)
O15 C80 H80A 110.3
C79 C80 H80A 110.3
O15 C80 H80B 110.3
C79 C80 H80B 110.3
H80A C80 H80B 108.5
O15 C81 C82 109.5(10)
O15 C81 H81A 109.8
C82 C81 H81A 109.8
O15 C81 H81B 109.8
C82 C81 H81B 109.8
H81A C81 H81B 108.2
O16 C82 C81 108.6(11)
O16 C82 H82A 110.0
C81 C82 H82A 110.0
O16 C82 H82B 110.0
C81 C82 H82B 110.0
H82A C82 H82B 108.4
O16 C83 C84 110.5(12)
O16 C83 H83A 109.5
C84 C83 H83A 109.5
O16 C83 H83B 109.5
C84 C83 H83B 109.5
H83A C83 H83B 108.1
N5 C84 C83 114.8(11)
N5 C84 H84A 108.6
C83 C84 H84A 108.6
N5 C84 H84B 108.6
C83 C84 H84B 108.6
H84A C84 H84B 107.5
C86 C85 N5 114.3(12)
C86 C85 H85A 108.7
N5 C85 H85A 108.7
C86 C85 H85B 108.7
N5 C85 H85B 108.7
H85A C85 H85B 107.6
O17 C86 C85 107.5(13)
O17 C86 H86A 110.2
C85 C86 H86A 110.2
O17 C86 H86B 110.2
C85 C86 H86B 110.2
H86A C86 H86B 108.5
O17 C87 C88 106.2(12)
O17 C87 H87A 110.5
C88 C87 H87A 110.5
O17 C87 H87B 110.5
C88 C87 H87B 110.5
H87A C87 H87B 108.7
O18 C88 C87 109.9(13)
O18 C88 H88A 109.7
C87 C88 H88A 109.7
O18 C88 H88B 109.7
C87 C88 H88B 109.7
H88A C88 H88B 108.2
O18 C89 C90 109.2(12)
O18 C89 H89A 109.8
C90 C89 H89A 109.8
O18 C89 H89B 109.8
C90 C89 H89B 109.8
H89A C89 H89B 108.3
C89 C90 N6 112.1(12)
C89 C90 H90A 109.2
N6 C90 H90A 109.2
C89 C90 H90B 109.2
N6 C90 H90B 109.2
H90A C90 H90B 107.9
O22 K4 O19 99.4(3)
O22 K4 O21 59.3(3)
O19 K4 O21 138.1(3)
O22 K4 O20 122.1(3)
O19 K4 O20 59.2(3)
O21 K4 O20 99.6(4)
O22 K4 O23 94.1(3)
O19 K4 O23 105.0(3)
O21 K4 O23 111.8(3)
O20 K4 O23 141.2(3)
O22 K4 N7 62.2(3)
O19 K4 N7 62.0(3)
O21 K4 N7 120.4(4)
O20 K4 N7 120.8(3)
O23 K4 N7 61.5(3)
O22 K4 O24 130.9(3)
O19 K4 O24 125.0(3)
O21 K4 O24 92.2(3)
O20 K4 O24 100.0(3)
O23 K4 O24 57.9(3)
N7 K4 O24 118.3(3)
O22 K4 N8 120.6(4)
O19 K4 N8 118.2(4)
O21 K4 N8 62.0(4)
O20 K4 N8 59.8(4)
O23 K4 N8 115.7(4)
N7 K4 N8 176.6(4)
O24 K4 N8 58.6(4)
C103 N7 C102 113.1(13)
C103 N7 C91 108.2(11)
C102 N7 C91 110.6(12)
C103 N7 K4 110.0(8)
C102 N7 K4 107.0(8)
C91 N7 K4 108.0(8)
C108 N8 C96 111.0(17)
C108 N8 C97 112.0(16)
C96 N8 C97 111.9(16)
C108 N8 K4 108.1(11)
C96 N8 K4 107.9(9)
C97 N8 K4 105.6(11)
C92 O19 C93 109.8(11)
C92 O19 K4 118.9(9)
C93 O19 K4 116.0(7)
C94 O20 C95 114.1(13)
C94 O20 K4 114.5(10)
C95 O20 K4 115.3(9)
C99 O21 C98 109.8(14)
C99 O21 K4 116.4(10)
C98 O21 K4 114.3(10)
C100 O22 C101 110.3(12)
C100 O22 K4 116.1(9)
C101 O22 K4 117.9(7)
C104 O23 C105 107.1(11)
C104 O23 K4 110.3(7)
C105 O23 K4 117.4(8)
C107 O24 C106 116.8(14)
C107 O24 K4 114.6(11)
C106 O24 K4 111.6(10)
N7 C91 C92 113.9(13)
N7 C91 H91A 108.8
C92 C91 H91A 108.8
N7 C91 H91B 108.8
C92 C91 H91B 108.8
H91A C91 H91B 107.7
O19 C92 C91 107.3(12)
O19 C92 H92A 110.3
C91 C92 H92A 110.3
O19 C92 H92B 110.3
C91 C92 H92B 110.3
H92A C92 H92B 108.5
C94 C93 O19 103.2(12)
C94 C93 H93A 111.1
O19 C93 H93A 111.1
C94 C93 H93B 111.1
O19 C93 H93B 111.1
H93A C93 H93B 109.1
O20 C94 C93 114.4(15)
O20 C94 H94A 108.7
C93 C94 H94A 108.7
O20 C94 H94B 108.7
C93 C94 H94B 108.7
H94A C94 H94B 107.6
C96 C95 O20 109.0(13)
C96 C95 H95A 109.9
O20 C95 H95A 109.9
C96 C95 H95B 109.9
O20 C95 H95B 109.9
H95A C95 H95B 108.3
C95 C96 N8 113.3(15)
C95 C96 H96A 108.9
N8 C96 H96A 108.9
C95 C96 H96B 108.9
N8 C96 H96B 108.9
H96A C96 H96B 107.7
C98 C97 N8 114.6(13)
C98 C97 H97A 108.6
N8 C97 H97A 108.6
C98 C97 H97B 108.6
N8 C97 H97B 108.6
H97A C97 H97B 107.6
C97 C98 O21 108.1(15)
C97 C98 H98A 110.1
O21 C98 H98A 110.1
C97 C98 H98B 110.1
O21 C98 H98B 110.1
H98A C98 H98B 108.4
O21 C99 C100 112.0(15)
O21 C99 H99A 109.2
C100 C99 H99A 109.2
O21 C99 H99B 109.2
C100 C99 H99B 109.2
H99A C99 H99B 107.9
C99 C100 O22 109.7(14)
C99 C100 H10G 109.7
O22 C100 H10G 109.7
C99 C100 H10H 109.7
O22 C100 H10H 109.7
H10G C100 H10H 108.2
O22 C101 C102 104.6(12)
O22 C101 H10I 110.8
C102 C101 H10I 110.8
O22 C101 H10J 110.8
C102 C101 H10J 110.8
H10I C101 H10J 108.9
N7 C102 C101 113.2(11)
N7 C102 H10K 108.9
C101 C102 H10K 108.9
N7 C102 H10L 108.9
C101 C102 H10L 108.9
H10K C102 H10L 107.7
N7 C103 C104 113.9(13)
N7 C103 H10M 108.8
C104 C103 H10M 108.8
N7 C103 H10N 108.8
C104 C103 H10N 108.8
H10M C103 H10N 107.7
O23 C104 C103 107.5(10)
O23 C104 H10O 110.2
C103 C104 H10O 110.2
O23 C104 H10P 110.2
C103 C104 H10P 110.2
H10O C104 H10P 108.5
O23 C105 C106 107.1(15)
O23 C105 H10Q 110.3
C106 C105 H10Q 110.3
O23 C105 H10R 110.3
C106 C105 H10R 110.3
H10Q C105 H10R 108.6
O24 C106 C105 109.1(14)
O24 C106 H10S 109.9
C105 C106 H10S 109.9
O24 C106 H10T 109.9
C105 C106 H10T 109.9
H10S C106 H10T 108.3
O24 C107 C108 112.2(16)
O24 C107 H10U 109.2
C108 C107 H10U 109.2
O24 C107 H10V 109.2
C108 C107 H10V 109.2
H10U C107 H10V 107.9
C107 C108 N8 115(2)
C107 C108 H10W 108.5
N8 C108 H10W 108.5
C107 C108 H10X 108.5
N8 C108 H10X 108.5
H10W C108 H10X 107.5
F1 C109 C114 117.5(16)
F1 C109 C110 118.4(15)
C114 C109 C110 123.9(15)
C111 C110 C109 114.6(16)
C111 C110 H110 122.7
C109 C110 H110 122.7
C112 C111 C110 124.1(17)
C112 C111 H111 118.0
C110 C111 H111 118.0
C111 C112 C113 119.0(16)
C111 C112 H112 120.5
C113 C112 H112 120.5
C114 C113 C112 120.5(18)
C114 C113 H113 119.8
C112 C113 H113 119.8
C113 C114 C109 117.7(17)
C113 C114 H114 121.1
C109 C114 H114 121.1
C120 C115 F2 128(5)
C120 C115 C116 126(4)
F2 C115 C116 105(4)
C117 C116 C115 103(3)
C117 C116 H116 128.6
C115 C116 H116 128.6
C118 C117 C116 128(4)
C118 C117 H117 116.1
C116 C117 H117 116.1
C119 C118 C117 109(5)
C119 C118 H118 125.7
C117 C118 H118 125.7
C120 C119 C118 130(5)
C120 C119 H119 115.1
C118 C119 H119 115.1
C115 C120 C119 124(5)
C115 C120 H120 118.2
C119 C120 H120 118.2

loop_
_geom_bond_atom_site_label_1
_geom_bond_atom_site_label_2
_geom_bond_distance
Si1 Si10 2.357(5)
Si1 Si2 2.396(5)
Si1 Si5 2.415(6)
Si1 Si6 2.425(5)
Si1 Si4 2.427(5)
Si2 Si3 2.395(4)
Si2 Si6 2.446(6)
Si2 Si7 2.521(5)
Si3 Si14 2.339(5)
Si3 Si4 2.398(5)
Si3 Si8 2.401(5)
Si3 Si7 2.418(5)
Si4 Si5 2.485(6)
Si4 Si8 2.488(5)
Si5 Si9 2.468(6)
Si5 Si8 2.585(6)
Si5 Si6 2.772(6)
Si6 Si9 2.470(6)
Si6 Si7 2.569(6)
Si7 Si9 2.427(6)
Si7 Si8 2.738(5)
Si8 Si9 2.475(7)
Si10 Si13 2.347(5)
Si10 Si12 2.354(6)
Si10 Si11 2.354(7)
Si11 C1 1.852(14)
Si11 C3 1.90(2)
Si11 C2 1.90(2)
C1 H1A 0.9800
C1 H1B 0.9800
C1 H1C 0.9800
C2 H2A 0.9800
C2 H2B 0.9800
C2 H2C 0.9800
C3 H3A 0.9800
C3 H3B 0.9800
C3 H3C 0.9800
Si12 C6 1.822(13)
Si12 C5 1.855(12)
Si12 C4 1.875(12)
C4 H4A 0.9800
C4 H4B 0.9800
C4 H4C 0.9800
C5 H5A 0.9800
C5 H5B 0.9800
C5 H5C 0.9800
C6 H6A 0.9800
C6 H6B 0.9800
C6 H6C 0.9800
Si13 C8 1.813(19)
Si13 C9 1.905(19)
Si13 C7 1.962(17)
C7 H7A 0.9800
C7 H7B 0.9800
C7 H7C 0.9800
C8 H8A 0.9800
C8 H8B 0.9800
C8 H8C 0.9800
C9 H9A 0.9800
C9 H9B 0.9800
C9 H9C 0.9800
Si14 Si36 2.17(6)
Si14 Si37 2.23(3)
Si14 Si35 2.30(4)
Si14 Si15 2.355(10)
Si14 Si16 2.368(9)
Si14 Si17 2.384(9)
Si15 C11A 1.856(17)
Si15 C12A 1.875(16)
Si15 C10A 1.911(15)
C10A H10A 0.9800
C10A H10B 0.9800
C10A H10C 0.9800
C11A H11A 0.9800
C11A H11B 0.9800
C11A H11C 0.9800
C12A H12A 0.9800
C12A H12B 0.9800
C12A H12C 0.9800
Si35 C11B 1.85(2)
Si35 C12B 1.86(2)
Si35 C10B 1.88(2)
C10B H10D 0.9800
C10B H10E 0.9800
C10B H10F 0.9800
C11B H11D 0.9800
C11B H11E 0.9800
C11B H11F 0.9800
C12B H12D 0.9800
C12B H12E 0.9800
C12B H12F 0.9800
Si16 C14A 1.836(15)
Si16 C15A 1.846(15)
Si16 C13A 1.908(14)
C13A H13A 0.9800
C13A H13B 0.9800
C13A H13C 0.9800
C14A H14A 0.9800
C14A H14B 0.9800
C14A H14C 0.9800
C15A H15A 0.9800
C15A H15B 0.9800
C15A H15C 0.9800
Si36 C14B 1.84(2)
Si36 C15B 1.86(2)
Si36 C13B 1.89(2)
C13B H13D 0.9800
C13B H13E 0.9800
C13B H13F 0.9800
C14B H14D 0.9800
C14B H14E 0.9800
C14B H14F 0.9800
C15B H15D 0.9800
C15B H15E 0.9800
C15B H15F 0.9800
Si17 C17A 1.828(15)
Si17 C18A 1.880(15)
Si17 C16A 1.911(16)
C16A H16A 0.9800
C16A H16B 0.9800
C16A H16C 0.9800
C17A H17A 0.9800
C17A H17B 0.9800
C17A H17C 0.9800
C18A H18A 0.9800
C18A H18B 0.9800
C18A H18C 0.9800
Si37 C17B 1.85(2)
Si37 C18B 1.873(19)
Si37 C16B 1.901(19)
C16B H16D 0.9800
C16B H16E 0.9800
C16B H16F 0.9800
C17B H17D 0.9800
C17B H17E 0.9800
C17B H17F 0.9800
C18B H18D 0.9800
C18B H18E 0.9800
C18B H18F 0.9800
Si18 Si27 2.333(6)
Si18 Si21 2.394(5)
Si18 Si19 2.421(6)
Si18 Si22 2.437(6)
Si18 Si23 2.438(6)
Si19 Si20 2.397(5)
Si19 Si24 2.490(6)
Si19 Si23 2.558(8)
Si20 Si31 2.327(6)
Si20 Si21 2.406(5)
Si20 Si24 2.447(6)
Si20 Si25 2.448(5)
Si21 Si25 2.478(6)
Si21 Si22 2.479(7)
Si22 Si26 2.437(7)
Si22 Si25 2.539(7)
Si22 Si23 2.696(6)
Si23 Si26 2.451(7)
Si23 Si24 2.548(7)
Si24 Si26 2.506(9)
Si24 Si25 2.745(6)
Si25 Si26 2.416(7)
Si27 Si29 2.281(7)
Si27 Si30 2.334(6)
Si27 Si28 2.377(8)
Si28 C21A 1.79(2)
Si28 C21B 1.799(13)
Si28 C20 1.942(19)
Si28 C19 1.963(19)
C19 H19A 0.9800
C19 H19B 0.9800
C19 H19C 0.9800
C20 H20A 0.9800
C20 H20B 0.9800
C20 H20C 0.9800
C21A H21A 0.9800
C21A H21B 0.9800
C21A H21C 0.9800
C21B H21D 0.9800
C21B H21E 0.9800
C21B H21F 0.9800
Si29 C23A 1.846(16)
Si29 C22A 1.878(12)
Si29 C24A 1.889(13)
C22A H22A 0.9800
C22A H22B 0.9800
C22A H22C 0.9800
C23A H23A 0.9800
C23A H23B 0.9800
C23A H23C 0.9800
C24A H24A 0.9800
C24A H24B 0.9800
C24A H24C 0.9800
Si38 C23B 1.83(2)
Si38 C24B 1.865(19)
Si38 C22B 1.898(19)
C22B H22D 0.9800
C22B H22E 0.9800
C22B H22F 0.9800
C23B H23D 0.9800
C23B H23E 0.9800
C23B H23F 0.9800
C24B H24D 0.9800
C24B H24E 0.9800
C24B H24F 0.9800
Si30 C25 1.798(17)
Si30 C26 1.893(18)
Si30 C27 1.938(17)
C25 H25A 0.9800
C25 H25B 0.9800
C25 H25C 0.9800
C26 H26A 0.9800
C26 H26B 0.9800
C26 H26C 0.9800
C27 H27A 0.9800
C27 H27B 0.9800
C27 H27C 0.9800
Si31 Si32 2.336(14)
Si31 Si34 2.339(6)
Si31 Si33 2.345(6)
Si31 Si39 2.41(3)
Si32 C28A 1.82(3)
Si32 C30A 1.86(3)
Si32 C29A 1.87(2)
C28A H28A 0.9800
C28A H28B 0.9800
C28A H28C 0.9800
C29A H29A 0.9800
C29A H29B 0.9800
C29A H29C 0.9800
C30A H30A 0.9800
C30A H30B 0.9800
C30A H30C 0.9800
Si39 C30B 1.77(6)
Si39 C28B 1.93(7)
Si39 C29B 1.97(5)
C28B H28D 0.9800
C28B H28E 0.9800
C28B H28F 0.9800
C29B H29D 0.9800
C29B H29E 0.9800
C29B H29F 0.9800
C30B H30D 0.9800
C30B H30E 0.9800
C30B H30F 0.9800
Si33 C32 1.79(2)
Si33 C31 1.827(19)
Si33 C33 1.99(3)
C31 H31A 0.9800
C31 H31B 0.9800
C31 H31C 0.9800
C32 H32A 0.9800
C32 H32B 0.9800
C32 H32C 0.9800
C33 H33A 0.9800
C33 H33B 0.9800
C33 H33C 0.9800
Si34 C36A 1.72(4)
Si34 C35B 1.80(3)
Si34 C34 1.803(18)
Si34 C35A 2.06(3)
Si34 C36B 2.14(5)
C34 H34A 0.9800
C34 H34B 0.9800
C34 H34C 0.9800
C35A H35A 0.9800
C35A H35B 0.9800
C35A H35C 0.9800
C36A H36A 0.9800
C36A H36B 0.9800
C36A H36C 0.9800
C35B H35D 0.9800
C35B H35E 0.9800
C35B H35F 0.9800
C36B H36D 0.9800
C36B H36E 0.9800
C36B H36F 0.9800
K1 O1 2.789(9)
K1 O3 2.808(8)
K1 O5 2.827(9)
K1 O4 2.847(9)
K1 O6 2.860(12)
K1 O2 2.929(9)
K1 N1 2.950(11)
K1 N2 3.038(11)
N1 C48 1.446(18)
N1 C49 1.47(2)
N1 C37 1.490(16)
N2 C43 1.421(16)
N2 C54 1.478(18)
N2 C42 1.490(18)
O1 C38 1.393(18)
O1 C39 1.423(17)
O2 C41 1.434(18)
O2 C40 1.452(15)
O3 C44 1.373(15)
O3 C45 1.485(16)
O4 C46 1.376(15)
O4 C47 1.455(17)
O5 C50 1.440(18)
O5 C51 1.48(2)
O6 C52 1.366(18)
O6 C53 1.410(19)
C37 C38 1.53(2)
C37 H37A 0.9900
C37 H37B 0.9900
C38 H38A 0.9900
C38 H38B 0.9900
C39 C40 1.52(2)
C39 H39A 0.9900
C39 H39B 0.9900
C40 H40A 0.9900
C40 H40B 0.9900
C41 C42 1.502(19)
C41 H41A 0.9900
C41 H41B 0.9900
C42 H42A 0.9900
C42 H42B 0.9900
C43 C44 1.50(2)
C43 H43A 0.9900
C43 H43B 0.9900
C44 H44A 0.9900
C44 H44B 0.9900
C45 C46 1.41(2)
C45 H45A 0.9900
C45 H45B 0.9900
C46 H46A 0.9900
C46 H46B 0.9900
C47 C48 1.56(2)
C47 H47A 0.9900
C47 H47B 0.9900
C48 H48A 0.9900
C48 H48B 0.9900
C49 C50 1.55(2)
C49 H49A 0.9900
C49 H49B 0.9900
C50 H50A 0.9900
C50 H50B 0.9900
C51 C52 1.50(3)
C51 H51A 0.9900
C51 H51B 0.9900
C52 H52A 0.9900
C52 H52B 0.9900
C53 C54 1.50(2)
C53 H53A 0.9900
C53 H53B 0.9900
C54 H54A 0.9900
C54 H54B 0.9900
K2 O9 2.774(9)
K2 O11 2.782(10)
K2 O8 2.787(11)
K2 O12 2.804(9)
K2 O10 2.865(9)
K2 O7 2.871(11)
K2 N3 3.017(12)
K2 N4 3.050(12)
K2 C69 3.503(16)
N3 C67 1.44(2)
N3 C65 1.457(19)
N3 C55B 1.53(5)
N3 C55A 1.54(3)
N4 C60 1.408(19)
N4 C66 1.42(2)
N4 C72 1.433(16)
O7 C57 1.39(2)
O7 C56A 1.42(3)
O7 C56B 1.53(9)
O8 C58 1.414(19)
O8 C59 1.435(19)
O9 C62 1.377(17)
O9 C61 1.401(17)
O10 C63 1.423(16)
O10 C64 1.430(17)
O11 C69 1.37(2)
O11 C68 1.398(17)
O12 C70 1.402(17)
O12 C71 1.452(17)
C55A C56A 1.56(4)
C55A H55A 0.9900
C55A H55B 0.9900
C56A H56A 0.9900
C56A H56B 0.9900
C55B C56B 1.45(11)
C55B H55C 0.9900
C55B H55D 0.9900
C56B H56C 0.9900
C56B H56D 0.9900
C57 C58 1.42(3)
C57 H57A 0.9900
C57 H57B 0.9900
C58 H58A 0.9900
C58 H58B 0.9900
C59 C66 1.53(2)
C59 H59A 0.9900
C59 H59B 0.9900
C60 C61 1.50(2)
C60 H60A 0.9900
C60 H60B 0.9900
C61 H61A 0.9900
C61 H61B 0.9900
C62 C63 1.494(19)
C62 H62A 0.9900
C62 H62B 0.9900
C63 H63A 0.9900
C63 H63B 0.9900
C64 C65 1.50(2)
C64 H64A 0.9900
C64 H64B 0.9900
C65 H65A 0.9900
C65 H65B 0.9900
C66 H66A 0.9900
C66 H66B 0.9900
C67 C68 1.48(3)
C67 H67A 0.9900
C67 H67B 0.9900
C68 H68A 0.9900
C68 H68B 0.9900
C69 C70 1.45(2)
C69 H69A 0.9900
C69 H69B 0.9900
C70 H70A 0.9900
C70 H70B 0.9900
C71 C72 1.469(19)
C71 H71A 0.9900
C71 H71B 0.9900
C72 H72A 0.9900
C72 H72B 0.9900
K3 O17 2.773(10)
K3 O13 2.777(8)
K3 O16 2.796(9)
K3 O14 2.842(10)
K3 O15 2.849(8)
K3 O18 2.898(10)
K3 N5 3.006(11)
K3 N6 3.072(11)
N5 C84 1.455(18)
N5 C85 1.49(2)
N5 C73 1.514(16)
N6 C79 1.459(19)
N6 C90 1.49(2)
N6 C78 1.499(17)
O13 C74 1.415(16)
O13 C75 1.449(16)
O14 C77 1.427(19)
O14 C76 1.479(19)
O15 C80 1.413(14)
O15 C81 1.421(15)
O16 C82 1.435(16)
O16 C83 1.449(15)
O17 C87 1.435(17)
O17 C86 1.448(19)
O18 C88 1.418(17)
O18 C89 1.435(18)
C73 C74 1.50(2)
C73 H73A 0.9900
C73 H73B 0.9900
C74 H74A 0.9900
C74 H74B 0.9900
C75 C76 1.49(2)
C75 H75A 0.9900
C75 H75B 0.9900
C76 H76A 0.9900
C76 H76B 0.9900
C77 C78 1.45(2)
C77 H77A 0.9900
C77 H77B 0.9900
C78 H78A 0.9900
C78 H78B 0.9900
C79 C80 1.53(2)
C79 H79A 0.9900
C79 H79B 0.9900
C80 H80A 0.9900
C80 H80B 0.9900
C81 C82 1.478(19)
C81 H81A 0.9900
C81 H81B 0.9900
C82 H82A 0.9900
C82 H82B 0.9900
C83 C84 1.47(2)
C83 H83A 0.9900
C83 H83B 0.9900
C84 H84A 0.9900
C84 H84B 0.9900
C85 C86 1.47(2)
C85 H85A 0.9900
C85 H85B 0.9900
C86 H86A 0.9900
C86 H86B 0.9900
C87 C88 1.53(2)
C87 H87A 0.9900
C87 H87B 0.9900
C88 H88A 0.9900
C88 H88B 0.9900
C89 C90 1.48(2)
C89 H89A 0.9900
C89 H89B 0.9900
C90 H90A 0.9900
C90 H90B 0.9900
K4 O22 2.767(9)
K4 O19 2.774(9)
K4 O21 2.805(10)
K4 O20 2.837(11)
K4 O23 2.857(9)
K4 N7 2.945(10)
K4 O24 2.979(10)
K4 N8 3.055(14)
N7 C103 1.457(18)
N7 C102 1.489(17)
N7 C91 1.495(19)
N8 C108 1.43(2)
N8 C96 1.48(2)
N8 C97 1.52(3)
O19 C92 1.450(16)
O19 C93 1.482(17)
O20 C94 1.336(19)
O20 C95 1.453(17)
O21 C99 1.35(2)
O21 C98 1.48(2)
O22 C100 1.451(16)
O22 C101 1.477(17)
O23 C104 1.437(16)
O23 C105 1.444(16)
O24 C107 1.393(19)
O24 C106 1.41(2)
C91 C92 1.53(2)
C91 H91A 0.9900
C91 H91B 0.9900
C92 H92A 0.9900
C92 H92B 0.9900
C93 C94 1.48(2)
C93 H93A 0.9900
C93 H93B 0.9900
C94 H94A 0.9900
C94 H94B 0.9900
C95 C96 1.45(2)
C95 H95A 0.9900
C95 H95B 0.9900
C96 H96A 0.9900
C96 H96B 0.9900
C97 C98 1.48(3)
C97 H97A 0.9900
C97 H97B 0.9900
C98 H98A 0.9900
C98 H98B 0.9900
C99 C100 1.44(2)
C99 H99A 0.9900
C99 H99B 0.9900
C100 H10G 0.9900
C100 H10H 0.9900
C101 C102 1.54(2)
C101 H10I 0.9900
C101 H10J 0.9900
C102 H10K 0.9900
C102 H10L 0.9900
C103 C104 1.51(2)
C103 H10M 0.9900
C103 H10N 0.9900
C104 H10O 0.9900
C104 H10P 0.9900
C105 C106 1.48(2)
C105 H10Q 0.9900
C105 H10R 0.9900
C106 H10S 0.9900
C106 H10T 0.9900
C107 C108 1.43(3)
C107 H10U 0.9900
C107 H10V 0.9900
C108 H10W 0.9900
C108 H10X 0.9900
C109 F1 1.358(16)
C109 C114 1.38(2)
C109 C110 1.39(2)
C110 C111 1.37(2)
C110 H110 0.9500
C111 C112 1.35(2)
C111 H111 0.9500
C112 C113 1.38(2)
C112 H112 0.9500
C113 C114 1.37(2)
C113 H113 0.9500
C114 H114 0.9500
C115 C120 1.12(4)
C115 F2 1.29(4)
C115 C116 1.51(4)
C116 C117 1.46(4)
C116 H116 0.9500
C117 C118 1.39(5)
C117 H117 0.9500
C118 C119 1.29(5)
C118 H118 0.9500
C119 C120 1.22(4)
C119 H119 0.9500
C120 H120 0.9500
